data_1548246
loop_
_publ_author_name
'Wataru Makiguchi'
'Junki Tanabe'
'Hidekazu Yamada'
'Hiroki Iida'
'Daisuke Taura'
'Naoki Ousaka'
'Eiji Yashima'

_publ_contact_author_email yashima@apchem.nagoya-u.ac.jp
_publ_contact_author_fax +81-52-789-3185
_publ_contact_author_name 'Eiji Yashima'
_publ_contact_author_phone +81-52-789-4495
_publ_section_title
;
 Chirality- and sequence-selective successive self-sorting via specific
 homo- and complementary-duplex formations
;
_journal_name_full 'Nature Communications'
_journal_page_first 7236
_journal_paper_doi 10.1038/ncomms8236
_journal_volume 6
_journal_year 2015
_chemical_absolute_configuration rm
_chemical_formula_sum 'C158 H140 N4 O12 Si4'
_chemical_formula_weight 2399.10
_space_group_IT_number 19
_symmetry_cell_setting orthorhombic
_symmetry_space_group_name_Hall 'P 2ac 2ab'
_symmetry_space_group_name_H-M 'P 21 21 21'
_atom_sites_solution_hydrogens geom
_atom_sites_solution_primary direct
_atom_sites_solution_secondary difmap
_cell_angle_alpha 90.00
_cell_angle_beta 90.00
_cell_angle_gamma 90.00
_cell_formula_units_Z 4
_cell_length_a 15.990(2)
_cell_length_b 28.164(4)
_cell_length_c 30.875(4)
_cell_measurement_reflns_used 42659
_cell_measurement_temperature 103(2)
_cell_measurement_theta_max 27.4855
_cell_measurement_theta_min 3.0032
_cell_volume 13904(3)
_computing_cell_refinement 'CrystalClear (Rigaku Inc., 2008)'
_computing_data_collection 'CrystalClear (Rigaku Inc., 2008)'
_computing_data_reduction 'CrystalClear (Rigaku Inc., 2008)'
_computing_molecular_graphics 'Yadokari-XG 2009'
_computing_publication_material 'Yadokari-XG 2009'
_computing_structure_refinement 'SHELXL-97 (Sheldrick, 1997)'
_computing_structure_solution Sir2004
_diffrn_ambient_temperature 103(2)
_diffrn_detector_area_resol_mean 28.5714
_diffrn_measured_fraction_theta_full 0.995
_diffrn_measured_fraction_theta_max 0.995
_diffrn_measurement_device_type 'Saturn724+ (2x2 bin mode)'
_diffrn_measurement_method dtprofit.ref
_diffrn_radiation_monochromator graphite
_diffrn_radiation_source 'fine-focus sealed tube'
_diffrn_radiation_type MoK\a
_diffrn_radiation_wavelength 0.71075
_diffrn_reflns_av_R_equivalents 0.0515
_diffrn_reflns_av_sigmaI/netI 0.0498
_diffrn_reflns_limit_h_max 19
_diffrn_reflns_limit_h_min -19
_diffrn_reflns_limit_k_max 34
_diffrn_reflns_limit_k_min -31
_diffrn_reflns_limit_l_max 37
_diffrn_reflns_limit_l_min -37
_diffrn_reflns_number 104237
_diffrn_reflns_theta_full 26.00
_diffrn_reflns_theta_max 26.00
_diffrn_reflns_theta_min 3.00
_exptl_absorpt_coefficient_mu 0.104
_exptl_absorpt_correction_T_max 0.9959
_exptl_absorpt_correction_T_min 0.9846
_exptl_absorpt_correction_type multi-scan
_exptl_crystal_colour colorless
_exptl_crystal_density_diffrn 1.146
_exptl_crystal_density_method 'not measured'
_exptl_crystal_description Block
_exptl_crystal_F_000 5072
_exptl_crystal_size_max 0.15
_exptl_crystal_size_mid 0.12
_exptl_crystal_size_min 0.04
_refine_diff_density_max 1.641
_refine_diff_density_min -1.005
_refine_diff_density_rms 0.094
_refine_ls_abs_structure_details 'Flack H D (1983), Acta Cryst. A39, 876-881'
_refine_ls_abs_structure_Flack 0.0(3)
_refine_ls_extinction_method none
_refine_ls_goodness_of_fit_ref 1.125
_refine_ls_hydrogen_treatment mixed
_refine_ls_matrix_type full
_refine_ls_number_parameters 1613
_refine_ls_number_reflns 27226
_refine_ls_number_restraints 71
_refine_ls_restrained_S_all 1.126
_refine_ls_R_factor_all 0.1431
_refine_ls_R_factor_gt 0.1342
_refine_ls_shift/su_max 0.000
_refine_ls_shift/su_mean 0.000
_refine_ls_structure_factor_coef Fsqd
_refine_ls_weighting_details 'calc w=1/[\s^2^(Fo^2^)+(0.1762P)^2^+27.7258P] where P=(Fo^2^+2Fc^2^)/3'
_refine_ls_weighting_scheme calc
_refine_ls_wR_factor_gt 0.3443
_refine_ls_wR_factor_ref 0.3520
_reflns_number_gt 24265
_reflns_number_total 27226
_reflns_threshold_expression >2sigma(I)
_cod_data_source_file ncomms8236-s2.cif
_cod_data_source_block wn249
_cod_depositor_comments
;
The following automatic conversions were performed:

'_exptl_absorpt_correction_type' value 'Multi-scan' changed to
'multi-scan' according to the built-in table from CIF Core dictionary
named 'cif_core.dic' version 2.4.1 from 2010-06-29.

Automatic conversion script
Id: cif_fix_values 5376 2017-05-30 11:51:03Z andrius 
;
_cod_original_cell_volume 13905(3)
_cod_original_sg_symbol_H-M P2(1)2(1)2(1)
_cod_database_code 1548246

loop_
_symmetry_equiv_pos_as_xyz
'x, y, z'
'-x+1/2, -y, z+1/2'
'x+1/2, -y+1/2, -z'
'-x, y+1/2, -z+1/2'

loop_
_atom_site_label
_atom_site_type_symbol
_atom_site_fract_x
_atom_site_fract_y
_atom_site_fract_z
_atom_site_U_iso_or_equiv
_atom_site_adp_type
_atom_site_occupancy
_atom_site_symmetry_multiplicity
_atom_site_calc_flag
_atom_site_refinement_flags
_atom_site_disorder_assembly
_atom_site_disorder_group
C1 C 0.3603(11) 0.0170(9) 0.5333(9) 0.211(11) Uani 1 1 d DU . .
H64 H 0.3253 0.0002 0.5544 0.317 Uiso 1 1 calc R . .
H65 H 0.3830 -0.0059 0.5124 0.317 Uiso 1 1 calc R . .
H66 H 0.3265 0.0407 0.5180 0.317 Uiso 1 1 calc R . .
C2 C 0.4312(7) 0.0413(4) 0.5565(5) 0.100(4) Uani 1 1 d DU . .
C3 C 0.4253(6) 0.0895(4) 0.5624(4) 0.083(3) Uani 1 1 d D . .
H67 H 0.3791 0.1056 0.5499 0.100 Uiso 1 1 calc R . .
C4 C 0.4825(7) 0.1158(4) 0.5854(3) 0.082(3) Uani 1 1 d D . .
H68 H 0.4757 0.1492 0.5880 0.098 Uiso 1 1 calc R . .
C5 C 0.5471(6) 0.0944(5) 0.6040(3) 0.089(3) Uani 1 1 d D . .
H69 H 0.5847 0.1120 0.6217 0.106 Uiso 1 1 calc R . .
C6 C 0.5594(7) 0.0453(6) 0.5971(4) 0.113(5) Uani 1 1 d D . .
H70 H 0.6086 0.0308 0.6082 0.135 Uiso 1 1 calc R . .
C7 C 0.5035(7) 0.0180(4) 0.5754(4) 0.094(3) Uani 1 1 d D . .
H71 H 0.5114 -0.0153 0.5725 0.113 Uiso 1 1 calc R . .
C8 C 0.3453(12) 0.0322(5) 0.6719(5) 0.195(12) Uani 1 1 d D . .
H72 H 0.3935 0.0449 0.6561 0.293 Uiso 1 1 calc R . .
H73 H 0.2937 0.0407 0.6567 0.293 Uiso 1 1 calc R . .
H74 H 0.3500 -0.0024 0.6737 0.293 Uiso 1 1 calc R . .
C9 C 0.3436(10) 0.0523(5) 0.7158(4) 0.112(4) Uani 1 1 d D . .
C10 C 0.4111(10) 0.0776(5) 0.7334(5) 0.124(5) Uani 1 1 d DU . .
H75 H 0.4607 0.0815 0.7169 0.148 Uiso 1 1 calc R . .
C11 C 0.4061(12) 0.0974(6) 0.7754(5) 0.142(6) Uani 1 1 d DU . .
H76 H 0.4531 0.1146 0.7857 0.170 Uiso 1 1 calc R . .
C12 C 0.3393(17) 0.0935(7) 0.8017(6) 0.30(3) Uani 1 1 d D . .
H77 H 0.3403 0.1046 0.8308 0.357 Uiso 1 1 calc R . .
C13 C 0.2661(17) 0.0714(8) 0.7831(6) 0.29(3) Uani 1 1 d D . .
H78 H 0.2153 0.0704 0.7991 0.347 Uiso 1 1 calc R . .
C14 C 0.2696(8) 0.0525(4) 0.7437(5) 0.099(4) Uani 1 1 d D . .
H79 H 0.2202 0.0381 0.7328 0.119 Uiso 1 1 calc R . .
Si1 Si 0.3805(3) 0.44702(13) 1.06236(11) 0.0994(12) Uani 1 1 d . . .
C17 C 0.2707(9) 0.4766(5) 1.0598(6) 0.127(5) Uani 1 1 d . . .
H114 H 0.2437 0.4744 1.0882 0.190 Uiso 1 1 calc R . .
H115 H 0.2363 0.4604 1.0381 0.190 Uiso 1 1 calc R . .
H116 H 0.2768 0.5101 1.0518 0.190 Uiso 1 1 calc R . .
C18 C 0.4486(11) 0.4916(5) 1.0516(5) 0.123(5) Uani 1 1 d . . .
H117 H 0.5058 0.4808 1.0573 0.185 Uiso 1 1 calc R . .
H118 H 0.4359 0.5189 1.0701 0.185 Uiso 1 1 calc R . .
H119 H 0.4435 0.5009 1.0211 0.185 Uiso 1 1 calc R . .
C19 C 0.3841(11) 0.4215(6) 1.1145(5) 0.127(5) Uani 1 1 d U . .
H120 H 0.4425 0.4156 1.1226 0.190 Uiso 1 1 calc . . .
H121 H 0.3531 0.3915 1.1145 0.190 Uiso 1 1 calc . . .
H122 H 0.3588 0.4434 1.1354 0.190 Uiso 1 1 calc . . .
C20 C 0.3760(6) 0.3998(3) 1.0207(3) 0.067(2) Uani 1 1 d . . .
C21 C 0.3653(5) 0.3719(3) 0.9928(2) 0.0519(17) Uani 1 1 d . . .
C22 C 0.3430(4) 0.3368(2) 0.96025(18) 0.0402(14) Uani 1 1 d . . .
C23 C 0.4040(4) 0.3148(2) 0.9348(2) 0.0422(14) Uani 1 1 d . . .
H83 H 0.4614 0.3209 0.9403 0.051 Uiso 1 1 calc R . .
C24 C 0.3815(4) 0.2842(2) 0.9017(2) 0.0422(14) Uani 1 1 d . . .
H84 H 0.4238 0.2689 0.8852 0.051 Uiso 1 1 calc R . .
C25 C 0.2967(4) 0.2754(2) 0.89212(19) 0.0366(13) Uani 1 1 d . . .
C26 C 0.2366(4) 0.2964(2) 0.9190(2) 0.0409(14) Uani 1 1 d . . .
H85 H 0.1789 0.2904 0.9140 0.049 Uiso 1 1 calc R . .
C27 C 0.2600(5) 0.3255(2) 0.9528(2) 0.0452(15) Uani 1 1 d . . .
H86 H 0.2182 0.3380 0.9714 0.054 Uiso 1 1 calc R . .
C28 C 0.2679(4) 0.2456(2) 0.85423(19) 0.0364(12) Uani 1 1 d . . .
C29 C 0.3039(4) 0.2494(2) 0.8135(2) 0.0383(13) Uani 1 1 d . . .
C30 C 0.2729(4) 0.2229(2) 0.7781(2) 0.0416(14) Uani 1 1 d . . .
C31 C 0.2052(4) 0.1933(2) 0.7855(2) 0.0476(16) Uani 1 1 d . . .
H87 H 0.1818 0.1760 0.7620 0.057 Uiso 1 1 calc R . .
C32 C 0.1709(4) 0.1884(2) 0.8263(2) 0.0488(16) Uani 1 1 d . . .
H88 H 0.1263 0.1668 0.8310 0.059 Uiso 1 1 calc R . .
C33 C 0.2022(5) 0.2153(3) 0.8603(2) 0.0476(16) Uani 1 1 d . . .
H89 H 0.1775 0.2127 0.8881 0.057 Uiso 1 1 calc R . .
C34 C 0.3792(4) 0.2805(2) 0.80568(19) 0.0382(13) Uani 1 1 d . . .
O1 O 0.3632(3) 0.32598(15) 0.81122(14) 0.0409(10) Uani 1 1 d . . .
H144 H 0.4068 0.3418 0.8065 0.061 Uiso 1 1 calc R . .
O2 O 0.4462(3) 0.26478(16) 0.79380(15) 0.0453(11) Uani 1 1 d . . .
C35 C 0.3050(4) 0.2285(2) 0.7333(2) 0.0417(14) Uani 1 1 d . . .
C36 C 0.3183(5) 0.2719(3) 0.7142(2) 0.0524(18) Uani 1 1 d . . .
H90 H 0.3118 0.2998 0.7311 0.063 Uiso 1 1 calc R . .
C37 C 0.3412(6) 0.2762(3) 0.6708(3) 0.064(2) Uani 1 1 d . . .
H91 H 0.3499 0.3068 0.6587 0.077 Uiso 1 1 calc R . .
C38 C 0.3513(5) 0.2357(3) 0.6449(2) 0.0550(19) Uani 1 1 d . . .
C39 C 0.3424(5) 0.1911(3) 0.6645(2) 0.0507(16) Uani 1 1 d . . .
H92 H 0.3540 0.1631 0.6483 0.061 Uiso 1 1 calc R . .
C40 C 0.3168(4) 0.1874(2) 0.7071(2) 0.0430(14) Uani 1 1 d . . .
H93 H 0.3068 0.1569 0.7192 0.052 Uiso 1 1 calc R . .
C41 C 0.3695(6) 0.2398(3) 0.6006(3) 0.066(2) Uani 1 1 d . . .
C42 C 0.3833(6) 0.2453(4) 0.5624(3) 0.075(3) Uani 1 1 d . . .
C43 C 0.3909(6) 0.2501(3) 0.5155(3) 0.068(2) Uani 1 1 d . . .
C44 C 0.3618(6) 0.2925(4) 0.4957(3) 0.073(3) Uani 1 1 d . . .
H123 H 0.3388 0.3171 0.5130 0.087 Uiso 1 1 calc R . .
C45 C 0.3667(6) 0.2980(3) 0.4517(3) 0.067(2) Uani 1 1 d . . .
H124 H 0.3468 0.3264 0.4386 0.080 Uiso 1 1 calc R . .
C46 C 0.4002(4) 0.2629(3) 0.4266(2) 0.0483(16) Uani 1 1 d . . .
C47 C 0.4330(6) 0.2217(3) 0.4456(2) 0.064(2) Uani 1 1 d . . .
H125 H 0.4604 0.1984 0.4284 0.077 Uiso 1 1 calc R . .
C48 C 0.4249(5) 0.2156(3) 0.4896(3) 0.060(2) Uani 1 1 d . . .
H126 H 0.4434 0.1868 0.5024 0.073 Uiso 1 1 calc R . .
N2 N 0.4072(3) 0.26560(19) 0.37986(17) 0.0394(11) Uani 1 1 d . . .
H136 H 0.4402 0.2444 0.3678 0.047 Uiso 1 1 calc R . .
C49 C 0.3707(4) 0.2955(2) 0.3528(2) 0.0358(12) Uani 1 1 d . . .
O3 O 0.3167(3) 0.32447(16) 0.36490(15) 0.0432(10) Uani 1 1 d . . .
C50 C 0.3993(4) 0.2943(2) 0.3066(2) 0.0419(14) Uani 1 1 d . . .
H94 H 0.4324 0.2646 0.3021 0.050 Uiso 1 1 calc R . .
C51 C 0.3246(5) 0.2941(3) 0.2743(2) 0.0551(19) Uani 1 1 d . . .
H95 H 0.2895 0.2657 0.2794 0.066 Uiso 1 1 calc R . .
H96 H 0.2896 0.3226 0.2790 0.066 Uiso 1 1 calc R . .
C52 C 0.3575(6) 0.2937(3) 0.2276(2) 0.063(2) Uani 1 1 d . . .
H97 H 0.3874 0.2634 0.2224 0.075 Uiso 1 1 calc R . .
H98 H 0.3095 0.2950 0.2074 0.075 Uiso 1 1 calc R . .
C53 C 0.4138(6) 0.3331(3) 0.2182(2) 0.065(2) Uani 1 1 d . . .
H99 H 0.3821 0.3632 0.2197 0.078 Uiso 1 1 calc R . .
H100 H 0.4353 0.3296 0.1883 0.078 Uiso 1 1 calc R . .
C54 C 0.4889(5) 0.3356(3) 0.2500(2) 0.0476(16) Uani 1 1 d . . .
H101 H 0.5252 0.3075 0.2460 0.057 Uiso 1 1 calc R . .
H102 H 0.5225 0.3644 0.2440 0.057 Uiso 1 1 calc R . .
C55 C 0.4563(5) 0.3370(2) 0.2966(2) 0.0427(14) Uani 1 1 d . . .
H103 H 0.4235 0.3669 0.3007 0.051 Uiso 1 1 calc R . .
C56 C 0.5299(4) 0.3369(2) 0.32864(19) 0.0367(13) Uani 1 1 d . . .
O4 O 0.5888(3) 0.30999(17) 0.32399(17) 0.0506(12) Uani 1 1 d . . .
N3 N 0.5221(3) 0.36771(18) 0.36207(18) 0.0410(12) Uani 1 1 d . . .
H137 H 0.4809 0.3884 0.3606 0.049 Uiso 1 1 calc R . .
C57 C 0.5750(4) 0.3699(2) 0.39999(19) 0.0345(12) Uani 1 1 d . . .
C58 C 0.6564(4) 0.3502(3) 0.4013(2) 0.0468(15) Uani 1 1 d . . .
H1 H 0.6790 0.3339 0.3770 0.056 Uiso 1 1 calc R . .
C59 C 0.7010(5) 0.3555(3) 0.4385(3) 0.0524(17) Uani 1 1 d . . .
H2 H 0.7556 0.3422 0.4396 0.063 Uiso 1 1 calc R . .
C60 C 0.6710(4) 0.3795(2) 0.4754(2) 0.0430(15) Uani 1 1 d . . .
C61 C 0.5908(5) 0.3988(3) 0.4730(2) 0.0543(18) Uani 1 1 d . . .
H3 H 0.5680 0.4150 0.4973 0.065 Uiso 1 1 calc R . .
C62 C 0.5437(4) 0.3946(3) 0.4350(2) 0.0486(16) Uani 1 1 d . . .
H4 H 0.4899 0.4088 0.4334 0.058 Uiso 1 1 calc R . .
C63 C 0.7207(5) 0.3845(3) 0.5144(2) 0.0510(17) Uani 1 1 d . . .
C64 C 0.7605(5) 0.3915(3) 0.5463(2) 0.0501(16) Uani 1 1 d . . .
C65 C 0.8024(5) 0.4036(3) 0.5858(3) 0.0513(17) Uani 1 1 d . . .
C66 C 0.8920(5) 0.4032(3) 0.5896(3) 0.0578(19) Uani 1 1 d . . .
H5 H 0.9251 0.3916 0.5663 0.069 Uiso 1 1 calc R . .
C67 C 0.9303(5) 0.4194(4) 0.6266(3) 0.066(2) Uani 1 1 d . . .
H6 H 0.9894 0.4171 0.6293 0.079 Uiso 1 1 calc R . .
C68 C 0.8840(5) 0.4392(3) 0.6604(3) 0.060(2) Uani 1 1 d . . .
C69 C 0.7962(5) 0.4386(3) 0.6575(3) 0.0557(18) Uani 1 1 d . . .
H7 H 0.7633 0.4499 0.6810 0.067 Uiso 1 1 calc R . .
C70 C 0.7582(5) 0.4215(3) 0.6209(2) 0.0555(18) Uani 1 1 d . . .
H8 H 0.6988 0.4219 0.6195 0.067 Uiso 1 1 calc R . .
C71 C 0.9272(6) 0.4601(4) 0.6991(3) 0.075(3) Uani 1 1 d . . .
C72 C 0.9022(5) 0.4536(3) 0.7425(3) 0.060(2) Uani 1 1 d . . .
C73 C 0.9378(6) 0.4778(4) 0.7770(3) 0.071(2) Uani 1 1 d . . .
C74 C 1.0023(7) 0.5110(5) 0.7676(3) 0.096(4) Uani 1 1 d . . .
H9 H 1.0265 0.5291 0.7904 0.115 Uiso 1 1 calc R . .
C75 C 1.0301(9) 0.5170(7) 0.7256(4) 0.133(7) Uani 1 1 d . . .
H10 H 1.0732 0.5394 0.7200 0.160 Uiso 1 1 calc R . .
C76 C 0.9965(8) 0.4908(6) 0.6906(3) 0.124(6) Uani 1 1 d . . .
H11 H 1.0193 0.4935 0.6623 0.148 Uiso 1 1 calc R . .
C77 C 0.8296(5) 0.4222(3) 0.7520(2) 0.0517(17) Uani 1 1 d . . .
O5 O 0.8451(3) 0.37675(19) 0.74177(18) 0.0542(12) Uani 1 1 d . . .
H143 H 0.8036 0.3600 0.7484 0.081 Uiso 1 1 calc R . .
O6 O 0.7654(3) 0.43648(19) 0.76728(18) 0.0556(12) Uani 1 1 d . . .
C78 C 0.9157(5) 0.4690(4) 0.8236(3) 0.070(3) Uani 1 1 d . . .
C79 C 0.9122(5) 0.4223(4) 0.8403(3) 0.066(2) Uani 1 1 d . . .
H12 H 0.9276 0.3966 0.8220 0.079 Uiso 1 1 calc R . .
C80 C 0.8881(7) 0.4131(4) 0.8806(3) 0.071(2) Uani 1 1 d . . .
H13 H 0.8873 0.3814 0.8910 0.085 Uiso 1 1 calc R . .
C81 C 0.8630(6) 0.4522(3) 0.9084(3) 0.068(2) Uani 1 1 d . . .
C82 C 0.8719(8) 0.4974(4) 0.8935(3) 0.090(3) Uani 1 1 d . . .
H14 H 0.8602 0.5235 0.9120 0.108 Uiso 1 1 calc R . .
C83 C 0.8983(8) 0.5055(4) 0.8508(3) 0.088(3) Uani 1 1 d . . .
H15 H 0.9041 0.5372 0.8407 0.105 Uiso 1 1 calc R . .
C84 C 0.8330(6) 0.4421(3) 0.9518(3) 0.068(2) Uani 1 1 d . . .
C85 C 0.8063(6) 0.4317(4) 0.9870(3) 0.076(3) Uani 1 1 d . . .
Si2 Si 0.7626(2) 0.41626(17) 1.04119(10) 0.1028(13) Uani 1 1 d U . .
C86 C 0.6824(18) 0.3808(6) 1.0347(4) 0.187(11) Uani 1 1 d . . .
H127 H 0.6721 0.3634 1.0616 0.281 Uiso 1 1 calc R . .
H128 H 0.6942 0.3583 1.0113 0.281 Uiso 1 1 calc R . .
H129 H 0.6328 0.3996 1.0273 0.281 Uiso 1 1 calc R . .
C87 C 0.8388(12) 0.3768(7) 1.0719(6) 0.160(8) Uani 1 1 d . . .
H130 H 0.8127 0.3660 1.0989 0.240 Uiso 1 1 calc R . .
H131 H 0.8896 0.3948 1.0786 0.240 Uiso 1 1 calc R . .
H132 H 0.8533 0.3493 1.0540 0.240 Uiso 1 1 calc R . .
C88 C 0.7608(15) 0.4698(8) 1.0741(7) 0.165(7) Uani 1 1 d U . .
H133 H 0.7746 0.4973 1.0560 0.247 Uiso 1 1 calc . . .
H134 H 0.8019 0.4670 1.0975 0.247 Uiso 1 1 calc . . .
H135 H 0.7049 0.4741 1.0865 0.247 Uiso 1 1 calc . . .
Si3 Si 0.1113(3) 0.35014(10) 0.08674(9) 0.0879(10) Uani 1 1 d DU . .
C89 C 0.0375(8) 0.3092(5) 0.1050(4) 0.104(4) Uani 1 1 d DU . .
H16 H -0.0114 0.3261 0.1163 0.155 Uiso 1 1 calc R . .
H17 H 0.0621 0.2898 0.1281 0.155 Uiso 1 1 calc R . .
H18 H 0.0205 0.2886 0.0810 0.155 Uiso 1 1 calc R . .
C90 C 0.2108(7) 0.3165(4) 0.0744(4) 0.090(3) Uani 1 1 d D . .
H19 H 0.1976 0.2886 0.0568 0.135 Uiso 1 1 calc R . .
H20 H 0.2369 0.3064 0.1016 0.135 Uiso 1 1 calc R . .
H21 H 0.2493 0.3372 0.0585 0.135 Uiso 1 1 calc R . .
C91 C 0.0814(7) 0.3850(4) 0.0397(4) 0.095(4) Uani 1 1 d D . .
H22 H 0.0605 0.3638 0.0170 0.142 Uiso 1 1 calc R . .
H23 H 0.1302 0.4024 0.0289 0.142 Uiso 1 1 calc R . .
H24 H 0.0375 0.4075 0.0479 0.142 Uiso 1 1 calc R . .
C92 C 0.1297(7) 0.3920(3) 0.1310(3) 0.080(3) Uani 1 1 d . . .
C93 C 0.1437(6) 0.4156(3) 0.1638(3) 0.066(2) Uani 1 1 d . . .
C94 C 0.1617(6) 0.4405(3) 0.2043(3) 0.059(2) Uani 1 1 d . . .
C95 C 0.2419(5) 0.4367(3) 0.2221(2) 0.0530(18) Uani 1 1 d . . .
H25 H 0.2845 0.4195 0.2074 0.064 Uiso 1 1 calc R . .
C96 C 0.2581(4) 0.4582(3) 0.2615(2) 0.0494(17) Uani 1 1 d . . .
H26 H 0.3121 0.4550 0.2740 0.059 Uiso 1 1 calc R . .
C97 C 0.1991(4) 0.4840(2) 0.2830(2) 0.0386(13) Uani 1 1 d . . .
C98 C 0.1195(5) 0.4882(3) 0.2647(3) 0.0590(19) Uani 1 1 d . . .
H27 H 0.0772 0.5058 0.2791 0.071 Uiso 1 1 calc R . .
C99 C 0.1028(5) 0.4663(3) 0.2254(3) 0.068(2) Uani 1 1 d . . .
H28 H 0.0488 0.4694 0.2129 0.081 Uiso 1 1 calc R . .
C100 C 0.2181(4) 0.5092(2) 0.3248(2) 0.0393(14) Uani 1 1 d . . .
C101 C 0.2690(4) 0.4895(2) 0.3575(2) 0.0425(14) Uani 1 1 d . . .
C102 C 0.2871(4) 0.5160(2) 0.3956(2) 0.0406(14) Uani 1 1 d . . .
C103 C 0.2512(5) 0.5603(3) 0.4001(2) 0.0488(16) Uani 1 1 d . . .
H29 H 0.2619 0.5782 0.4257 0.059 Uiso 1 1 calc R . .
C104 C 0.1998(5) 0.5794(2) 0.3684(2) 0.0538(18) Uani 1 1 d . . .
H30 H 0.1765 0.6102 0.3722 0.065 Uiso 1 1 calc R . .
C105 C 0.1828(4) 0.5545(2) 0.3318(2) 0.0415(14) Uani 1 1 d . . .
H31 H 0.1466 0.5678 0.3106 0.050 Uiso 1 1 calc R . .
C106 C 0.3076(4) 0.4419(2) 0.35437(19) 0.0362(13) Uani 1 1 d . . .
O7 O 0.2504(3) 0.40676(16) 0.35247(16) 0.0459(11) Uani 1 1 d . . .
H145 H 0.2749 0.3804 0.3511 0.069 Uiso 1 1 calc R . .
O8 O 0.3824(3) 0.43441(15) 0.35438(14) 0.0404(10) Uani 1 1 d . . .
C107 C 0.3371(4) 0.4965(2) 0.43176(19) 0.0379(13) Uani 1 1 d . . .
C108 C 0.4081(5) 0.5197(3) 0.4463(2) 0.0484(16) Uani 1 1 d . . .
H32 H 0.4305 0.5455 0.4303 0.058 Uiso 1 1 calc R . .
C109 C 0.4462(5) 0.5053(3) 0.4842(2) 0.0555(18) Uani 1 1 d . . .
H33 H 0.4962 0.5207 0.4931 0.067 Uiso 1 1 calc R . .
C110 C 0.4146(5) 0.4695(3) 0.5096(2) 0.0557(19) Uani 1 1 d . . .
C111 C 0.3447(6) 0.4437(3) 0.4943(3) 0.062(2) Uani 1 1 d . . .
H34 H 0.3242 0.4171 0.5099 0.075 Uiso 1 1 calc R . .
C112 C 0.3060(5) 0.4580(3) 0.4554(2) 0.0519(17) Uani 1 1 d . . .
H35 H 0.2583 0.4413 0.4451 0.062 Uiso 1 1 calc R . .
C113 C 0.4474(5) 0.4593(4) 0.5513(3) 0.067(2) Uani 1 1 d . . .
C114 C 0.4715(6) 0.4529(4) 0.5882(3) 0.074(3) Uani 1 1 d . . .
C115 C 0.5013(5) 0.4443(3) 0.6307(3) 0.061(2) Uani 1 1 d . . .
C116 C 0.5573(5) 0.4762(3) 0.6523(3) 0.060(2) Uani 1 1 d . . .
H36 H 0.5761 0.5041 0.6379 0.072 Uiso 1 1 calc R . .
C117 C 0.5842(5) 0.4667(3) 0.6939(2) 0.0522(17) Uani 1 1 d . . .
H37 H 0.6207 0.4881 0.7084 0.063 Uiso 1 1 calc R . .
C118 C 0.5575(4) 0.4262(3) 0.7140(2) 0.0492(16) Uani 1 1 d . . .
C119 C 0.5005(6) 0.3966(4) 0.6957(3) 0.076(3) Uani 1 1 d . . .
H38 H 0.4765 0.3715 0.7120 0.091 Uiso 1 1 calc R . .
C120 C 0.4777(6) 0.4035(5) 0.6528(3) 0.086(3) Uani 1 1 d . . .
H39 H 0.4455 0.3800 0.6383 0.103 Uiso 1 1 calc R . .
N4 N 0.5921(3) 0.4168(2) 0.75682(17) 0.0424(12) Uani 1 1 d . . .
H139 H 0.6434 0.4268 0.7617 0.051 Uiso 1 1 calc R . .
C121 C 0.5537(4) 0.3948(2) 0.78922(19) 0.0332(12) Uani 1 1 d . . .
O9 O 0.4787(3) 0.38451(16) 0.78845(15) 0.0432(10) Uani 1 1 d . . .
C122 C 0.6111(4) 0.3807(2) 0.8266(2) 0.0381(13) Uani 1 1 d . . .
H104 H 0.6657 0.3977 0.8236 0.046 Uiso 1 1 calc R . .
C123 C 0.5712(4) 0.3934(3) 0.8707(2) 0.0450(15) Uani 1 1 d . . .
H105 H 0.5605 0.4280 0.8721 0.054 Uiso 1 1 calc R . .
H106 H 0.5170 0.3767 0.8738 0.054 Uiso 1 1 calc R . .
C124 C 0.6297(5) 0.3789(4) 0.9077(2) 0.065(2) Uani 1 1 d . . .
H107 H 0.6815 0.3981 0.9062 0.078 Uiso 1 1 calc R . .
H108 H 0.6022 0.3857 0.9358 0.078 Uiso 1 1 calc R . .
C125 C 0.6521(6) 0.3270(4) 0.9057(3) 0.066(2) Uani 1 1 d . . .
H109 H 0.6939 0.3198 0.9285 0.080 Uiso 1 1 calc R . .
H110 H 0.6016 0.3078 0.9118 0.080 Uiso 1 1 calc R . .
C126 C 0.6870(4) 0.3130(3) 0.8623(2) 0.0509(17) Uani 1 1 d . . .
H111 H 0.6974 0.2783 0.8618 0.061 Uiso 1 1 calc R . .
H112 H 0.7411 0.3293 0.8576 0.061 Uiso 1 1 calc R . .
C127 C 0.6269(4) 0.3260(2) 0.8263(2) 0.0403(14) Uani 1 1 d . . .
H113 H 0.5726 0.3092 0.8313 0.048 Uiso 1 1 calc R . .
C128 C 0.6600(4) 0.31251(19) 0.7813(2) 0.0337(12) Uani 1 1 d . . .
O10 O 0.7346(3) 0.31813(16) 0.77122(14) 0.0420(10) Uani 1 1 d . . .
N5 N 0.6030(4) 0.2949(2) 0.75441(18) 0.0469(13) Uani 1 1 d . . .
H140 H 0.5524 0.2915 0.7651 0.056 Uiso 1 1 calc R . .
C129 C 0.6135(4) 0.2808(3) 0.7105(2) 0.0489(16) Uani 1 1 d . . .
C130 C 0.6721(4) 0.3008(3) 0.6829(2) 0.0466(15) Uani 1 1 d . . .
H40 H 0.7088 0.3249 0.6931 0.056 Uiso 1 1 calc R . .
C131 C 0.6766(5) 0.2851(3) 0.6398(2) 0.0499(17) Uani 1 1 d . . .
H41 H 0.7159 0.2995 0.6208 0.060 Uiso 1 1 calc R . .
C132 C 0.6270(5) 0.2505(3) 0.6244(2) 0.0582(19) Uani 1 1 d . . .
C133 C 0.5659(8) 0.2314(5) 0.6515(4) 0.118(6) Uani 1 1 d . . .
H42 H 0.5267 0.2090 0.6406 0.142 Uiso 1 1 calc R . .
C134 C 0.5634(7) 0.2457(5) 0.6949(3) 0.106(5) Uani 1 1 d . . .
H43 H 0.5254 0.2305 0.7140 0.127 Uiso 1 1 calc R . .
C135 C 0.6338(5) 0.2321(3) 0.5805(3) 0.059(2) Uani 1 1 d . . .
C136 C 0.6383(6) 0.2162(3) 0.5450(3) 0.066(2) Uani 1 1 d . . .
C137 C 0.6456(5) 0.1955(3) 0.5022(3) 0.059(2) Uani 1 1 d . . .
C138 C 0.6343(6) 0.1462(3) 0.4968(3) 0.065(2) Uani 1 1 d . . .
H44 H 0.6209 0.1269 0.5211 0.078 Uiso 1 1 calc R . .
C139 C 0.6424(6) 0.1262(3) 0.4567(2) 0.063(2) Uani 1 1 d . . .
H45 H 0.6329 0.0931 0.4535 0.076 Uiso 1 1 calc R . .
C140 C 0.6637(6) 0.1522(3) 0.4216(2) 0.063(2) Uani 1 1 d . . .
C141 C 0.6755(6) 0.2006(3) 0.4259(3) 0.061(2) Uani 1 1 d . . .
H46 H 0.6911 0.2190 0.4014 0.073 Uiso 1 1 calc R . .
C142 C 0.6644(6) 0.2233(3) 0.4666(3) 0.065(2) Uani 1 1 d . . .
H47 H 0.6698 0.2567 0.4693 0.078 Uiso 1 1 calc R . .
C143 C 0.6799(7) 0.1269(3) 0.3794(3) 0.065(2) Uani 1 1 d . . .
C144 C 0.6454(5) 0.1437(3) 0.3392(2) 0.0528(18) Uani 1 1 d . . .
C145 C 0.6587(6) 0.1186(3) 0.3001(2) 0.0556(19) Uani 1 1 d . . .
C146 C 0.7092(8) 0.0778(3) 0.3014(2) 0.079(3) Uani 1 1 d . . .
H48 H 0.7203 0.0606 0.2756 0.095 Uiso 1 1 calc R . .
C147 C 0.7427(8) 0.0628(3) 0.3403(3) 0.082(3) Uani 1 1 d . . .
H49 H 0.7762 0.0349 0.3405 0.099 Uiso 1 1 calc R . .
C148 C 0.7301(7) 0.0857(3) 0.3778(3) 0.070(2) Uani 1 1 d . . .
H50 H 0.7553 0.0741 0.4035 0.084 Uiso 1 1 calc R . .
C149 C 0.5964(5) 0.1887(2) 0.3382(2) 0.0505(17) Uani 1 1 d . . .
O11 O 0.5281(4) 0.19378(17) 0.35530(16) 0.0550(13) Uani 1 1 d . . .
O12 O 0.6375(4) 0.22306(19) 0.31710(18) 0.0612(14) Uani 1 1 d . . .
H146 H 0.6082 0.2478 0.3167 0.092 Uiso 1 1 calc R . .
C150 C 0.6254(5) 0.1358(2) 0.2589(2) 0.0516(17) Uani 1 1 d . . .
C151 C 0.5418(5) 0.1519(3) 0.2552(2) 0.0531(18) Uani 1 1 d . . .
H51 H 0.5056 0.1502 0.2796 0.064 Uiso 1 1 calc R . .
C152 C 0.5130(4) 0.1701(3) 0.2169(3) 0.0496(16) Uani 1 1 d . . .
H52 H 0.4574 0.1819 0.2153 0.059 Uiso 1 1 calc R . .
C153 C 0.5636(5) 0.1716(3) 0.1803(2) 0.0525(17) Uani 1 1 d . . .
C154 C 0.6462(5) 0.1542(3) 0.1830(2) 0.0499(16) Uani 1 1 d . . .
H53 H 0.6816 0.1546 0.1583 0.060 Uiso 1 1 calc R . .
C155 C 0.6747(5) 0.1370(3) 0.2215(3) 0.0551(18) Uani 1 1 d . . .
H54 H 0.7303 0.1253 0.2230 0.066 Uiso 1 1 calc R . .
C156 C 0.5313(5) 0.1912(3) 0.1392(3) 0.0531(18) Uani 1 1 d . . .
C157 C 0.5046(4) 0.2082(3) 0.1063(2) 0.0474(16) Uani 1 1 d . . .
Si4 Si 0.46538(17) 0.24266(9) 0.06112(7) 0.0629(6) Uani 1 1 d DU . .
C158 C 0.4546(11) 0.3022(5) 0.0851(5) 0.119(4) Uani 1 1 d DU . .
H55 H 0.4411 0.3251 0.0623 0.179 Uiso 1 1 calc R . .
H56 H 0.5073 0.3112 0.0990 0.179 Uiso 1 1 calc R . .
H57 H 0.4098 0.3018 0.1067 0.179 Uiso 1 1 calc R . .
C159 C 0.5480(9) 0.2564(7) 0.0227(5) 0.165(9) Uani 1 1 d D . .
H58 H 0.5748 0.2269 0.0132 0.247 Uiso 1 1 calc R . .
H59 H 0.5896 0.2769 0.0366 0.247 Uiso 1 1 calc R . .
H60 H 0.5241 0.2728 -0.0024 0.247 Uiso 1 1 calc R . .
C160 C 0.3843(10) 0.2105(7) 0.0327(5) 0.146(7) Uani 1 1 d D . .
H61 H 0.4063 0.1799 0.0229 0.218 Uiso 1 1 calc R . .
H62 H 0.3656 0.2291 0.0077 0.218 Uiso 1 1 calc R . .
H63 H 0.3369 0.2052 0.0523 0.218 Uiso 1 1 calc R . .

loop_
_atom_site_aniso_label
_atom_site_aniso_U_11
_atom_site_aniso_U_22
_atom_site_aniso_U_33
_atom_site_aniso_U_23
_atom_site_aniso_U_13
_atom_site_aniso_U_12
C1 0.120(14) 0.23(2) 0.28(3) -0.12(2) -0.012(16) -0.030(15)
C2 0.074(7) 0.092(8) 0.136(11) 0.003(7) -0.021(7) 0.002(6)
C3 0.070(6) 0.093(7) 0.086(7) 0.006(6) -0.019(5) 0.036(5)
C4 0.088(7) 0.088(7) 0.070(6) -0.015(5) -0.013(5) -0.001(6)
C5 0.062(6) 0.135(11) 0.068(6) 0.017(7) -0.017(5) -0.009(6)
C6 0.056(6) 0.193(16) 0.089(8) 0.069(10) 0.002(6) -0.003(8)
C7 0.085(8) 0.091(8) 0.104(9) 0.025(7) 0.007(7) 0.019(6)
C8 0.24(2) 0.133(13) 0.21(2) 0.110(14) 0.163(18) 0.098(14)
C9 0.141(13) 0.110(10) 0.084(8) 0.008(7) -0.015(9) 0.016(9)
C10 0.130(11) 0.126(11) 0.115(10) 0.026(9) -0.025(10) 0.016(10)
C11 0.188(16) 0.109(11) 0.129(11) -0.007(9) -0.046(13) 0.047(11)
C12 0.55(6) 0.18(2) 0.16(2) 0.081(18) 0.20(3) 0.25(3)
C13 0.63(8) 0.108(15) 0.126(16) -0.016(12) -0.14(3) 0.14(3)
C14 0.090(8) 0.073(7) 0.136(11) 0.005(7) -0.029(8) 0.011(6)
Si1 0.119(3) 0.099(2) 0.0803(19) -0.0487(18) 0.0187(18) -0.038(2)
C17 0.099(9) 0.101(9) 0.180(15) -0.026(10) 0.016(10) 0.033(8)
C18 0.162(14) 0.086(8) 0.122(11) -0.022(8) -0.046(10) 0.000(9)
C19 0.135(9) 0.113(8) 0.133(8) 0.008(7) -0.012(7) 0.004(7)
C20 0.065(5) 0.077(5) 0.058(5) -0.034(4) 0.002(4) -0.002(4)
C21 0.049(4) 0.061(4) 0.045(4) -0.003(3) 0.008(3) 0.001(3)
C22 0.051(4) 0.046(3) 0.023(3) 0.002(2) 0.005(3) 0.004(3)
C23 0.032(3) 0.049(4) 0.045(3) 0.007(3) -0.012(3) -0.006(3)
C24 0.050(4) 0.043(3) 0.033(3) 0.009(3) -0.002(3) 0.009(3)
C25 0.046(3) 0.033(3) 0.030(3) 0.002(2) 0.004(2) -0.002(3)
C26 0.042(3) 0.043(3) 0.038(3) 0.008(3) 0.005(3) -0.005(3)
C27 0.063(4) 0.042(3) 0.031(3) 0.004(3) 0.009(3) 0.006(3)
C28 0.042(3) 0.036(3) 0.031(3) 0.002(2) 0.004(2) 0.003(2)
C29 0.041(3) 0.030(3) 0.043(3) -0.003(2) -0.001(3) 0.000(2)
C30 0.046(3) 0.040(3) 0.039(3) -0.007(3) -0.007(3) 0.007(3)
C31 0.039(3) 0.045(3) 0.059(4) -0.007(3) 0.010(3) -0.016(3)
C32 0.046(4) 0.043(3) 0.057(4) -0.006(3) 0.006(3) -0.014(3)
C33 0.053(4) 0.058(4) 0.032(3) -0.008(3) 0.002(3) 0.003(3)
C34 0.038(3) 0.042(3) 0.035(3) -0.011(3) 0.000(2) -0.008(3)
O1 0.047(2) 0.034(2) 0.042(2) -0.0033(18) 0.0086(19) -0.0050(18)
O2 0.042(2) 0.042(2) 0.053(3) -0.010(2) 0.015(2) -0.0032(19)
C35 0.041(3) 0.050(4) 0.034(3) -0.002(3) -0.004(3) 0.010(3)
C36 0.062(4) 0.056(4) 0.040(3) 0.004(3) 0.012(3) 0.023(3)
C37 0.092(6) 0.046(4) 0.053(4) 0.011(3) 0.025(4) 0.011(4)
C38 0.067(5) 0.070(5) 0.029(3) 0.012(3) 0.015(3) 0.023(4)
C39 0.057(4) 0.060(4) 0.034(3) -0.012(3) 0.003(3) 0.000(3)
C40 0.052(4) 0.037(3) 0.040(3) -0.006(3) 0.006(3) -0.002(3)
C41 0.076(5) 0.075(5) 0.048(4) 0.003(4) 0.018(4) 0.020(4)
C42 0.072(5) 0.096(7) 0.057(5) 0.018(5) 0.016(4) 0.049(5)
C43 0.083(6) 0.073(5) 0.048(4) 0.009(4) 0.017(4) 0.024(5)
C44 0.088(6) 0.081(6) 0.049(4) 0.008(4) 0.026(4) 0.038(5)
C45 0.087(6) 0.062(5) 0.052(4) 0.012(4) 0.024(4) 0.018(4)
C46 0.043(3) 0.055(4) 0.047(4) 0.007(3) 0.006(3) 0.011(3)
C47 0.093(6) 0.056(4) 0.043(4) 0.005(3) 0.023(4) 0.028(4)
C48 0.070(5) 0.065(5) 0.046(4) 0.007(4) 0.005(4) 0.022(4)
N2 0.041(3) 0.043(3) 0.035(3) 0.007(2) 0.009(2) 0.006(2)
C49 0.033(3) 0.039(3) 0.036(3) 0.004(2) 0.001(2) 0.000(2)
O3 0.038(2) 0.045(2) 0.047(3) 0.012(2) 0.0030(19) -0.0007(19)
C50 0.043(3) 0.037(3) 0.046(4) -0.001(3) -0.009(3) 0.001(3)
C51 0.055(4) 0.059(4) 0.051(4) -0.001(3) -0.024(3) -0.015(3)
C52 0.070(5) 0.077(5) 0.042(4) 0.005(4) -0.024(4) -0.007(4)
C53 0.100(7) 0.062(5) 0.034(4) 0.002(3) 0.013(4) 0.009(5)
C54 0.055(4) 0.049(4) 0.039(3) 0.001(3) -0.003(3) 0.013(3)
C55 0.057(4) 0.032(3) 0.039(3) -0.003(3) 0.002(3) -0.009(3)
C56 0.041(3) 0.035(3) 0.034(3) -0.003(2) 0.002(3) -0.013(3)
O4 0.044(3) 0.048(3) 0.060(3) -0.017(2) -0.002(2) 0.011(2)
N3 0.036(3) 0.035(3) 0.053(3) -0.003(2) 0.003(2) 0.003(2)
C57 0.037(3) 0.031(3) 0.035(3) 0.000(2) -0.003(2) -0.005(2)
C58 0.043(3) 0.051(4) 0.046(4) -0.007(3) 0.009(3) 0.011(3)
C59 0.039(3) 0.060(4) 0.058(4) -0.004(4) -0.010(3) 0.005(3)
C60 0.033(3) 0.042(3) 0.054(4) 0.013(3) 0.000(3) -0.004(3)
C61 0.052(4) 0.067(5) 0.044(4) -0.008(3) -0.006(3) 0.002(4)
C62 0.033(3) 0.065(4) 0.047(4) -0.011(3) 0.002(3) 0.006(3)
C63 0.048(4) 0.054(4) 0.050(4) -0.002(3) -0.005(3) 0.000(3)
C64 0.051(4) 0.049(4) 0.049(4) 0.006(3) -0.005(3) -0.001(3)
C65 0.047(4) 0.046(4) 0.061(4) 0.000(3) -0.008(3) -0.006(3)
C66 0.049(4) 0.069(5) 0.056(4) 0.021(4) 0.005(3) -0.013(4)
C67 0.036(4) 0.101(7) 0.062(5) 0.020(5) -0.022(3) -0.020(4)
C68 0.055(4) 0.073(5) 0.051(4) 0.013(4) -0.009(4) -0.027(4)
C69 0.047(4) 0.065(5) 0.055(4) 0.007(4) -0.010(3) -0.013(4)
C70 0.043(4) 0.071(5) 0.053(4) 0.012(4) -0.013(3) 0.000(3)
C71 0.057(5) 0.104(7) 0.063(5) 0.016(5) -0.023(4) -0.020(5)
C72 0.040(4) 0.091(6) 0.050(4) 0.024(4) -0.014(3) -0.007(4)
C73 0.056(5) 0.101(7) 0.057(5) 0.003(5) -0.009(4) -0.030(5)
C74 0.088(7) 0.143(10) 0.056(5) -0.003(6) -0.009(5) -0.068(7)
C75 0.104(9) 0.219(17) 0.077(7) 0.018(9) -0.013(7) -0.108(11)
C76 0.114(9) 0.202(15) 0.055(5) 0.038(7) -0.043(6) -0.108(10)
C77 0.046(4) 0.062(4) 0.047(4) 0.008(3) -0.009(3) -0.004(3)
O5 0.039(2) 0.061(3) 0.063(3) 0.000(3) 0.001(2) -0.005(2)
O6 0.041(3) 0.060(3) 0.065(3) 0.002(3) -0.009(2) -0.004(2)
C78 0.038(4) 0.125(8) 0.048(4) -0.005(5) 0.005(3) -0.023(4)
C79 0.058(5) 0.079(6) 0.062(5) 0.005(4) -0.014(4) 0.012(4)
C80 0.089(6) 0.072(5) 0.051(5) 0.006(4) 0.001(4) 0.026(5)
C81 0.061(5) 0.058(5) 0.085(6) -0.015(4) -0.028(5) 0.004(4)
C82 0.123(9) 0.084(7) 0.061(6) -0.013(5) -0.013(6) -0.046(6)
C83 0.117(9) 0.072(6) 0.074(6) -0.015(5) -0.026(6) -0.036(6)
C84 0.066(5) 0.077(6) 0.061(5) -0.019(4) -0.011(4) -0.002(4)
C85 0.052(5) 0.108(8) 0.069(6) -0.035(6) -0.004(4) -0.002(5)
Si2 0.0731(18) 0.178(4) 0.0572(15) -0.045(2) 0.0041(13) 0.006(2)
C86 0.39(4) 0.108(11) 0.063(7) 0.004(7) 0.000(13) -0.074(17)
C87 0.160(16) 0.149(15) 0.171(16) 0.062(13) -0.047(14) 0.006(13)
C88 0.195(11) 0.151(9) 0.149(10) -0.019(8) -0.001(8) -0.002(8)
Si3 0.132(3) 0.0682(16) 0.0636(16) 0.0050(13) -0.0288(17) -0.0230(17)
C89 0.104(7) 0.119(7) 0.087(6) 0.003(6) -0.012(6) -0.004(6)
C90 0.075(6) 0.072(6) 0.124(10) 0.010(6) -0.002(6) 0.000(5)
C91 0.084(7) 0.074(6) 0.126(10) 0.028(7) -0.009(7) -0.015(5)
C92 0.104(8) 0.063(5) 0.072(6) -0.004(4) -0.034(6) -0.011(5)
C93 0.068(5) 0.061(5) 0.069(5) 0.005(4) -0.023(4) 0.003(4)
C94 0.069(5) 0.047(4) 0.060(5) 0.008(3) -0.022(4) -0.003(4)
C95 0.052(4) 0.073(5) 0.034(3) -0.009(3) -0.015(3) 0.007(4)
C96 0.041(3) 0.063(4) 0.045(4) 0.005(3) -0.008(3) 0.019(3)
C97 0.041(3) 0.037(3) 0.038(3) 0.001(3) -0.009(3) 0.001(3)
C98 0.043(4) 0.064(5) 0.071(5) -0.002(4) -0.008(4) 0.002(3)
C99 0.048(4) 0.077(6) 0.079(6) -0.004(5) -0.020(4) 0.009(4)
C100 0.038(3) 0.035(3) 0.045(4) 0.003(3) 0.005(3) 0.010(2)
C101 0.051(4) 0.046(3) 0.030(3) -0.001(3) 0.004(3) -0.001(3)
C102 0.045(3) 0.039(3) 0.038(3) 0.000(3) 0.002(3) 0.000(3)
C103 0.057(4) 0.044(4) 0.045(4) 0.003(3) 0.001(3) 0.007(3)
C104 0.070(5) 0.036(3) 0.055(4) 0.005(3) -0.004(4) 0.014(3)
C105 0.049(4) 0.040(3) 0.036(3) 0.006(3) -0.001(3) 0.002(3)
C106 0.032(3) 0.041(3) 0.035(3) 0.011(3) 0.006(2) 0.002(2)
O7 0.039(2) 0.039(2) 0.060(3) 0.007(2) 0.002(2) 0.0001(19)
O8 0.037(2) 0.043(2) 0.042(2) 0.0018(19) -0.0007(18) 0.0030(18)
C107 0.039(3) 0.043(3) 0.032(3) 0.001(2) 0.000(2) 0.012(3)
C108 0.059(4) 0.047(4) 0.039(3) -0.007(3) 0.001(3) 0.010(3)
C109 0.061(5) 0.059(4) 0.046(4) -0.011(3) -0.008(3) 0.013(4)
C110 0.065(5) 0.069(5) 0.033(3) -0.002(3) 0.006(3) 0.020(4)
C111 0.073(5) 0.064(5) 0.050(4) 0.018(4) 0.000(4) 0.006(4)
C112 0.058(4) 0.049(4) 0.049(4) 0.005(3) -0.007(3) 0.005(3)
C113 0.058(5) 0.095(6) 0.047(4) 0.004(4) -0.001(4) 0.033(5)
C114 0.056(5) 0.107(7) 0.057(5) 0.000(5) 0.003(4) 0.033(5)
C115 0.050(4) 0.089(6) 0.044(4) 0.012(4) -0.006(3) -0.003(4)
C116 0.065(5) 0.063(5) 0.052(4) 0.018(4) 0.022(4) 0.028(4)
C117 0.050(4) 0.067(5) 0.039(4) 0.004(3) 0.011(3) 0.012(3)
C118 0.036(3) 0.064(4) 0.048(4) 0.009(3) -0.007(3) -0.001(3)
C119 0.083(6) 0.093(7) 0.052(5) 0.030(5) -0.019(4) -0.042(5)
C120 0.067(6) 0.119(8) 0.071(6) 0.007(6) -0.026(5) -0.035(6)
N4 0.039(3) 0.048(3) 0.040(3) 0.004(2) -0.012(2) -0.004(2)
C121 0.038(3) 0.030(3) 0.031(3) -0.002(2) -0.004(2) 0.006(2)
O9 0.039(2) 0.045(2) 0.046(2) 0.005(2) -0.003(2) -0.0030(19)
C122 0.036(3) 0.039(3) 0.039(3) -0.008(3) -0.003(3) 0.009(2)
C123 0.048(4) 0.049(4) 0.038(3) -0.013(3) -0.002(3) 0.006(3)
C124 0.058(5) 0.099(7) 0.038(4) -0.016(4) -0.013(3) 0.015(4)
C125 0.059(5) 0.097(6) 0.044(4) 0.012(4) -0.012(4) 0.007(4)
C126 0.040(3) 0.065(4) 0.048(4) 0.001(3) -0.004(3) 0.019(3)
C127 0.043(3) 0.039(3) 0.039(3) 0.009(3) -0.001(3) 0.007(3)
C128 0.034(3) 0.028(3) 0.040(3) 0.003(2) 0.003(2) 0.001(2)
O10 0.045(2) 0.044(2) 0.037(2) -0.0045(19) -0.0021(19) 0.0025(19)
N5 0.039(3) 0.056(3) 0.046(3) -0.015(3) 0.014(2) -0.004(2)
C129 0.044(4) 0.062(4) 0.041(3) -0.015(3) 0.014(3) -0.007(3)
C130 0.042(4) 0.049(4) 0.048(4) -0.006(3) -0.007(3) -0.002(3)
C131 0.052(4) 0.061(4) 0.037(3) 0.011(3) -0.003(3) 0.012(3)
C132 0.047(4) 0.083(5) 0.044(4) -0.017(4) -0.001(3) -0.008(4)
C133 0.101(8) 0.177(13) 0.077(7) -0.083(8) 0.055(6) -0.079(9)
C134 0.096(7) 0.150(10) 0.072(6) -0.065(7) 0.058(6) -0.071(8)
C135 0.040(4) 0.081(5) 0.055(4) -0.017(4) 0.001(3) 0.010(4)
C136 0.079(6) 0.065(5) 0.054(5) -0.018(4) 0.010(4) 0.007(4)
C137 0.070(5) 0.058(5) 0.048(4) -0.010(3) 0.012(4) 0.013(4)
C138 0.069(5) 0.070(5) 0.056(5) -0.005(4) 0.015(4) 0.008(4)
C139 0.101(7) 0.044(4) 0.045(4) -0.001(3) -0.006(4) 0.007(4)
C140 0.095(6) 0.062(5) 0.033(3) -0.003(3) -0.008(4) 0.025(4)
C141 0.075(5) 0.050(4) 0.059(5) -0.003(4) 0.007(4) 0.008(4)
C142 0.091(6) 0.060(5) 0.044(4) -0.013(4) 0.003(4) 0.000(4)
C143 0.096(6) 0.056(4) 0.044(4) -0.003(4) -0.002(4) 0.014(4)
C144 0.073(5) 0.046(4) 0.039(3) 0.010(3) 0.010(3) 0.011(3)
C145 0.075(5) 0.048(4) 0.044(4) -0.004(3) 0.018(4) 0.016(4)
C146 0.150(10) 0.052(4) 0.035(4) -0.003(3) 0.005(5) 0.047(6)
C147 0.150(10) 0.044(4) 0.053(5) 0.004(4) 0.012(6) 0.036(5)
C148 0.104(7) 0.059(5) 0.048(4) 0.004(4) -0.009(4) 0.031(5)
C149 0.073(5) 0.039(3) 0.040(3) 0.007(3) 0.008(3) 0.023(3)
O11 0.078(4) 0.043(3) 0.044(3) 0.001(2) 0.018(3) 0.016(2)
O12 0.071(4) 0.054(3) 0.059(3) 0.004(3) 0.019(3) 0.013(3)
C150 0.070(5) 0.043(3) 0.042(4) -0.001(3) 0.021(3) -0.007(3)
C151 0.071(5) 0.044(4) 0.045(4) -0.004(3) 0.017(4) -0.005(3)
C152 0.039(3) 0.049(4) 0.060(4) -0.003(3) 0.006(3) -0.004(3)
C153 0.052(4) 0.057(4) 0.048(4) 0.014(3) 0.006(3) -0.006(3)
C154 0.057(4) 0.056(4) 0.037(3) 0.005(3) 0.010(3) -0.003(3)
C155 0.057(4) 0.053(4) 0.055(4) -0.001(3) 0.006(3) 0.008(3)
C156 0.052(4) 0.051(4) 0.057(4) -0.003(3) 0.013(3) -0.016(3)
C157 0.044(4) 0.050(4) 0.049(4) 0.021(3) 0.002(3) -0.007(3)
Si4 0.0801(16) 0.0607(13) 0.0480(11) 0.0015(10) -0.0152(11) 0.0089(11)
C158 0.134(8) 0.108(7) 0.117(8) 0.003(6) 0.002(7) 0.029(7)
C159 0.127(11) 0.229(19) 0.138(12) 0.140(14) -0.069(10) -0.088(12)
C160 0.126(11) 0.197(16) 0.114(10) 0.063(11) -0.066(9) -0.090(12)

loop_
_atom_type_symbol
_atom_type_description
_atom_type_scat_dispersion_real
_atom_type_scat_dispersion_imag
_atom_type_scat_source
C C 0.0033 0.0016 'International Tables Vol C Tables 4.2.6.8 and 6.1.1.4'
H H 0.0000 0.0000 'International Tables Vol C Tables 4.2.6.8 and 6.1.1.4'
N N 0.0061 0.0033 'International Tables Vol C Tables 4.2.6.8 and 6.1.1.4'
O O 0.0106 0.0060 'International Tables Vol C Tables 4.2.6.8 and 6.1.1.4'
Si Si 0.0817 0.0704 'International Tables Vol C Tables 4.2.6.8 and 6.1.1.4'

loop_
_geom_angle_atom_site_label_1
_geom_angle_atom_site_label_2
_geom_angle_atom_site_label_3
_geom_angle
_geom_angle_site_symmetry_1
_geom_angle_site_symmetry_3
C2 C1 H64 109.5 . .
C2 C1 H65 109.5 . .
H64 C1 H65 109.5 . .
C2 C1 H66 109.5 . .
H64 C1 H66 109.5 . .
H65 C1 H66 109.5 . .
C3 C2 C7 116.6(10) . .
C3 C2 C1 117.6(12) . .
C7 C2 C1 125.7(13) . .
C2 C3 C4 123.8(9) . .
C2 C3 H67 118.1 . .
C4 C3 H67 118.1 . .
C5 C4 C3 119.8(11) . .
C5 C4 H68 120.1 . .
C3 C4 H68 120.1 . .
C4 C5 C6 119.2(11) . .
C4 C5 H69 120.4 . .
C6 C5 H69 120.4 . .
C7 C6 C5 122.4(11) . .
C7 C6 H70 118.8 . .
C5 C6 H70 118.8 . .
C6 C7 C2 117.9(11) . .
C6 C7 H71 121.0 . .
C2 C7 H71 121.0 . .
C9 C8 H72 109.5 . .
C9 C8 H73 109.5 . .
H72 C8 H73 109.5 . .
C9 C8 H74 109.5 . .
H72 C8 H74 109.5 . .
H73 C8 H74 109.5 . .
C10 C9 C14 112.9(11) . .
C10 C9 C8 122.7(15) . .
C14 C9 C8 124.1(14) . .
C9 C10 C11 120.9(14) . .
C9 C10 H75 119.5 . .
C11 C10 H75 119.5 . .
C12 C11 C10 124.5(17) . .
C12 C11 H76 117.8 . .
C10 C11 H76 117.8 . .
C11 C12 C13 115.9(17) . .
C11 C12 H77 122.0 . .
C13 C12 H77 122.0 . .
C14 C13 C12 120(2) . .
C14 C13 H78 119.9 . .
C12 C13 H78 119.9 . .
C13 C14 C9 125.1(15) . .
C13 C14 H79 117.5 . .
C9 C14 H79 117.5 . .
C18 Si1 C19 117.4(8) . .
C18 Si1 C20 114.8(6) . .
C19 Si1 C20 110.1(7) . .
C18 Si1 C17 104.7(8) . .
C19 Si1 C17 104.0(8) . .
C20 Si1 C17 104.2(6) . .
Si1 C17 H114 109.5 . .
Si1 C17 H115 109.5 . .
H114 C17 H115 109.5 . .
Si1 C17 H116 109.5 . .
H114 C17 H116 109.5 . .
H115 C17 H116 109.5 . .
Si1 C18 H117 109.5 . .
Si1 C18 H118 109.5 . .
H117 C18 H118 109.5 . .
Si1 C18 H119 109.5 . .
H117 C18 H119 109.5 . .
H118 C18 H119 109.5 . .
Si1 C19 H120 109.5 . .
Si1 C19 H121 109.5 . .
H120 C19 H121 109.5 . .
Si1 C19 H122 109.5 . .
H120 C19 H122 109.5 . .
H121 C19 H122 109.5 . .
C21 C20 Si1 172.9(9) . .
C20 C21 C22 173.9(8) . .
C27 C22 C23 118.3(6) . .
C27 C22 C21 120.4(6) . .
C23 C22 C21 121.3(6) . .
C24 C23 C22 120.6(6) . .
C24 C23 H83 119.7 . .
C22 C23 H83 119.7 . .
C23 C24 C25 120.9(6) . .
C23 C24 H84 119.5 . .
C25 C24 H84 119.5 . .
C26 C25 C24 117.5(6) . .
C26 C25 C28 118.9(6) . .
C24 C25 C28 123.6(6) . .
C27 C26 C25 120.8(6) . .
C27 C26 H85 119.6 . .
C25 C26 H85 119.6 . .
C26 C27 C22 121.6(6) . .
C26 C27 H86 119.2 . .
C22 C27 H86 119.2 . .
C33 C28 C29 119.5(6) . .
C33 C28 C25 118.4(5) . .
C29 C28 C25 122.0(5) . .
C28 C29 C30 120.9(6) . .
C28 C29 C34 121.5(5) . .
C30 C29 C34 117.6(6) . .
C31 C30 C29 117.7(6) . .
C31 C30 C35 119.1(6) . .
C29 C30 C35 123.0(6) . .
C32 C31 C30 121.4(6) . .
C32 C31 H87 119.3 . .
C30 C31 H87 119.3 . .
C31 C32 C33 119.5(6) . .
C31 C32 H88 120.3 . .
C33 C32 H88 120.3 . .
C28 C33 C32 121.0(6) . .
C28 C33 H89 119.5 . .
C32 C33 H89 119.5 . .
O2 C34 O1 124.3(6) . .
O2 C34 C29 122.8(6) . .
O1 C34 C29 112.9(5) . .
C34 O1 H144 109.5 . .
C36 C35 C40 117.4(6) . .
C36 C35 C30 123.2(6) . .
C40 C35 C30 119.2(6) . .
C35 C36 C37 122.1(7) . .
C35 C36 H90 119.0 . .
C37 C36 H90 119.0 . .
C36 C37 C38 120.4(7) . .
C36 C37 H91 119.8 . .
C38 C37 H91 119.8 . .
C37 C38 C39 118.2(6) . .
C37 C38 C41 120.9(7) . .
C39 C38 C41 121.0(7) . .
C40 C39 C38 120.5(7) . .
C40 C39 H92 119.8 . .
C38 C39 H92 119.8 . .
C39 C40 C35 121.3(6) . .
C39 C40 H93 119.4 . .
C35 C40 H93 119.4 . .
C42 C41 C38 176.9(9) . .
C41 C42 C43 173.9(12) . .
C48 C43 C44 118.4(7) . .
C48 C43 C42 123.1(8) . .
C44 C43 C42 118.5(8) . .
C45 C44 C43 120.2(8) . .
C45 C44 H123 119.9 . .
C43 C44 H123 119.9 . .
C46 C45 C44 120.2(8) . .
C46 C45 H124 119.9 . .
C44 C45 H124 119.9 . .
C45 C46 C47 120.6(7) . .
C45 C46 N2 123.8(7) . .
C47 C46 N2 115.6(6) . .
C48 C47 C46 118.7(7) . .
C48 C47 H125 120.6 . .
C46 C47 H125 120.6 . .
C43 C48 C47 121.7(8) . .
C43 C48 H126 119.1 . .
C47 C48 H126 119.1 . .
C49 N2 C46 129.0(6) . .
C49 N2 H136 115.5 . .
C46 N2 H136 115.5 . .
O3 C49 N2 122.2(6) . .
O3 C49 C50 120.8(5) . .
N2 C49 C50 116.9(5) . .
C49 C50 C55 110.7(5) . .
C49 C50 C51 112.1(6) . .
C55 C50 C51 109.2(6) . .
C49 C50 H94 108.2 . .
C55 C50 H94 108.2 . .
C51 C50 H94 108.2 . .
C52 C51 C50 109.8(6) . .
C52 C51 H95 109.7 . .
C50 C51 H95 109.7 . .
C52 C51 H96 109.7 . .
C50 C51 H96 109.7 . .
H95 C51 H96 108.2 . .
C53 C52 C51 113.2(7) . .
C53 C52 H97 108.9 . .
C51 C52 H97 108.9 . .
C53 C52 H98 108.9 . .
C51 C52 H98 108.9 . .
H97 C52 H98 107.8 . .
C52 C53 C54 112.7(6) . .
C52 C53 H99 109.1 . .
C54 C53 H99 109.1 . .
C52 C53 H100 109.1 . .
C54 C53 H100 109.1 . .
H99 C53 H100 107.8 . .
C55 C54 C53 109.4(6) . .
C55 C54 H101 109.8 . .
C53 C54 H101 109.8 . .
C55 C54 H102 109.8 . .
C53 C54 H102 109.8 . .
H101 C54 H102 108.2 . .
C54 C55 C56 110.1(6) . .
C54 C55 C50 111.7(5) . .
C56 C55 C50 108.8(5) . .
C54 C55 H103 108.7 . .
C56 C55 H103 108.7 . .
C50 C55 H103 108.7 . .
O4 C56 N3 124.0(6) . .
O4 C56 C55 121.2(5) . .
N3 C56 C55 114.8(6) . .
C56 N3 C57 126.3(5) . .
C56 N3 H137 116.9 . .
C57 N3 H137 116.9 . .
C62 C57 C58 120.6(6) . .
C62 C57 N3 116.5(5) . .
C58 C57 N3 122.9(6) . .
C59 C58 C57 117.6(6) . .
C59 C58 H1 121.2 . .
C57 C58 H1 121.2 . .
C58 C59 C60 123.8(6) . .
C58 C59 H2 118.1 . .
C60 C59 H2 118.1 . .
C61 C60 C59 117.2(6) . .
C61 C60 C63 120.8(7) . .
C59 C60 C63 122.1(6) . .
C60 C61 C62 120.5(7) . .
C60 C61 H3 119.8 . .
C62 C61 H3 119.8 . .
C57 C62 C61 120.4(6) . .
C57 C62 H4 119.8 . .
C61 C62 H4 119.8 . .
C64 C63 C60 175.8(8) . .
C63 C64 C65 174.3(8) . .
C70 C65 C64 120.8(7) . .
C70 C65 C66 116.5(7) . .
C64 C65 C66 122.3(7) . .
C67 C66 C65 120.6(8) . .
C67 C66 H5 119.7 . .
C65 C66 H5 119.7 . .
C66 C67 C68 121.2(7) . .
C66 C67 H6 119.4 . .
C68 C67 H6 119.4 . .
C67 C68 C69 118.6(7) . .
C67 C68 C71 120.5(8) . .
C69 C68 C71 120.9(9) . .
C70 C69 C68 119.9(8) . .
C70 C69 H7 120.0 . .
C68 C69 H7 120.0 . .
C69 C70 C65 123.0(7) . .
C69 C70 H8 118.5 . .
C65 C70 H8 118.5 . .
C72 C71 C76 118.2(8) . .
C72 C71 C68 125.1(8) . .
C76 C71 C68 116.6(8) . .
C73 C72 C71 123.2(8) . .
C73 C72 C77 117.5(7) . .
C71 C72 C77 119.1(7) . .
C72 C73 C74 117.8(8) . .
C72 C73 C78 123.8(8) . .
C74 C73 C78 118.3(8) . .
C75 C74 C73 120.3(9) . .
C75 C74 H9 119.9 . .
C73 C74 H9 119.9 . .
C74 C75 C76 122.1(10) . .
C74 C75 H10 119.0 . .
C76 C75 H10 119.0 . .
C75 C76 C71 118.1(10) . .
C75 C76 H11 121.0 . .
C71 C76 H11 121.0 . .
O6 C77 O5 124.9(7) . .
O6 C77 C72 123.1(8) . .
O5 C77 C72 112.1(7) . .
C77 O5 H143 109.5 . .
C83 C78 C79 118.0(9) . .
C83 C78 C73 121.1(10) . .
C79 C78 C73 120.9(9) . .
C80 C79 C78 122.4(9) . .
C80 C79 H12 118.8 . .
C78 C79 H12 118.8 . .
C79 C80 C81 119.1(9) . .
C79 C80 H13 120.4 . .
C81 C80 H13 120.4 . .
C82 C81 C84 122.1(9) . .
C82 C81 C80 118.6(10) . .
C84 C81 C80 119.3(8) . .
C81 C82 C83 120.1(10) . .
C81 C82 H14 120.0 . .
C83 C82 H14 120.0 . .
C78 C83 C82 121.4(10) . .
C78 C83 H15 119.3 . .
C82 C83 H15 119.3 . .
C85 C84 C81 176.9(10) . .
C84 C85 Si2 178.6(10) . .
C86 Si2 C88 124.1(11) . .
C86 Si2 C85 109.0(6) . .
C88 Si2 C85 108.3(8) . .
C86 Si2 C87 101.9(10) . .
C88 Si2 C87 102.5(10) . .
C85 Si2 C87 110.1(7) . .
Si2 C86 H127 109.5 . .
Si2 C86 H128 109.5 . .
H127 C86 H128 109.5 . .
Si2 C86 H129 109.5 . .
H127 C86 H129 109.5 . .
H128 C86 H129 109.5 . .
Si2 C87 H130 109.5 . .
Si2 C87 H131 109.5 . .
H130 C87 H131 109.5 . .
Si2 C87 H132 109.5 . .
H130 C87 H132 109.5 . .
H131 C87 H132 109.5 . .
Si2 C88 H133 109.5 . .
Si2 C88 H134 109.5 . .
H133 C88 H134 109.5 . .
Si2 C88 H135 109.5 . .
H133 C88 H135 109.5 . .
H134 C88 H135 109.5 . .
C89 Si3 C91 116.0(6) . .
C89 Si3 C92 107.1(6) . .
C91 Si3 C92 107.0(5) . .
C89 Si3 C90 107.6(6) . .
C91 Si3 C90 109.4(6) . .
C92 Si3 C90 109.7(6) . .
Si3 C89 H16 109.5 . .
Si3 C89 H17 109.5 . .
H16 C89 H17 109.5 . .
Si3 C89 H18 109.5 . .
H16 C89 H18 109.5 . .
H17 C89 H18 109.5 . .
Si3 C90 H19 109.5 . .
Si3 C90 H20 109.5 . .
H19 C90 H20 109.5 . .
Si3 C90 H21 109.5 . .
H19 C90 H21 109.5 . .
H20 C90 H21 109.5 . .
Si3 C91 H22 109.5 . .
Si3 C91 H23 109.5 . .
H22 C91 H23 109.5 . .
Si3 C91 H24 109.5 . .
H22 C91 H24 109.5 . .
H23 C91 H24 109.5 . .
C93 C92 Si3 172.5(9) . .
C92 C93 C94 176.1(9) . .
C99 C94 C95 119.3(8) . .
C99 C94 C93 122.1(8) . .
C95 C94 C93 118.6(8) . .
C96 C95 C94 118.9(7) . .
C96 C95 H25 120.5 . .
C94 C95 H25 120.5 . .
C97 C96 C95 122.1(6) . .
C97 C96 H26 118.9 . .
C95 C96 H26 118.9 . .
C96 C97 C98 118.6(6) . .
C96 C97 C100 122.0(6) . .
C98 C97 C100 119.3(6) . .
C99 C98 C97 119.4(8) . .
C99 C98 H27 120.3 . .
C97 C98 H27 120.3 . .
C94 C99 C98 121.6(8) . .
C94 C99 H28 119.2 . .
C98 C99 H28 119.2 . .
C101 C100 C105 118.4(6) . .
C101 C100 C97 123.1(5) . .
C105 C100 C97 118.5(6) . .
C100 C101 C102 120.3(6) . .
C100 C101 C106 123.4(6) . .
C102 C101 C106 116.3(6) . .
C103 C102 C101 118.2(6) . .
C103 C102 C107 118.8(6) . .
C101 C102 C107 122.8(6) . .
C102 C103 C104 121.6(7) . .
C102 C103 H29 119.2 . .
C104 C103 H29 119.2 . .
C105 C104 C103 120.4(6) . .
C105 C104 H30 119.8 . .
C103 C104 H30 119.8 . .
C104 C105 C100 120.9(6) . .
C104 C105 H31 119.5 . .
C100 C105 H31 119.5 . .
O8 C106 O7 122.7(6) . .
O8 C106 C101 124.7(6) . .
O7 C106 C101 112.6(5) . .
C106 O7 H145 109.5 . .
C108 C107 C112 119.2(6) . .
C108 C107 C102 120.9(6) . .
C112 C107 C102 119.3(6) . .
C109 C108 C107 119.9(7) . .
C109 C108 H32 120.0 . .
C107 C108 H32 120.0 . .
C110 C109 C108 122.5(8) . .
C110 C109 H33 118.8 . .
C108 C109 H33 118.8 . .
C109 C110 C111 118.5(7) . .
C109 C110 C113 122.0(9) . .
C111 C110 C113 119.4(8) . .
C112 C111 C110 119.0(7) . .
C112 C111 H34 120.5 . .
C110 C111 H34 120.5 . .
C107 C112 C111 120.7(7) . .
C107 C112 H35 119.7 . .
C111 C112 H35 119.7 . .
C114 C113 C110 175.3(9) . .
C113 C114 C115 178.1(10) . .
C120 C115 C114 120.2(9) . .
C120 C115 C116 117.5(7) . .
C114 C115 C116 122.3(8) . .
C117 C116 C115 120.3(8) . .
C117 C116 H36 119.8 . .
C115 C116 H36 119.8 . .
C118 C117 C116 119.1(8) . .
C118 C117 H37 120.4 . .
C116 C117 H37 120.4 . .
C119 C118 C117 122.2(7) . .
C119 C118 N4 121.4(7) . .
C117 C118 N4 116.3(6) . .
C118 C119 C120 119.2(8) . .
C118 C119 H38 120.4 . .
C120 C119 H38 120.4 . .
C119 C120 C115 120.8(9) . .
C119 C120 H39 119.6 . .
C115 C120 H39 119.6 . .
C121 N4 C118 126.3(5) . .
C121 N4 H139 116.8 . .
C118 N4 H139 116.8 . .
O9 C121 N4 123.0(5) . .
O9 C121 C122 122.5(5) . .
N4 C121 C122 114.4(5) . .
C121 C122 C123 111.0(5) . .
C121 C122 C127 110.5(5) . .
C123 C122 C127 107.4(5) . .
C121 C122 H104 109.3 . .
C123 C122 H104 109.3 . .
C127 C122 H104 109.3 . .
C124 C123 C122 110.1(6) . .
C124 C123 H105 109.6 . .
C122 C123 H105 109.6 . .
C124 C123 H106 109.6 . .
C122 C123 H106 109.6 . .
H105 C123 H106 108.1 . .
C125 C124 C123 111.9(7) . .
C125 C124 H107 109.2 . .
C123 C124 H107 109.2 . .
C125 C124 H108 109.2 . .
C123 C124 H108 109.2 . .
H107 C124 H108 107.9 . .
C126 C125 C124 112.3(7) . .
C126 C125 H109 109.2 . .
C124 C125 H109 109.2 . .
C126 C125 H110 109.2 . .
C124 C125 H110 109.2 . .
H109 C125 H110 107.9 . .
C125 C126 C127 110.8(6) . .
C125 C126 H111 109.5 . .
C127 C126 H111 109.5 . .
C125 C126 H112 109.5 . .
C127 C126 H112 109.5 . .
H111 C126 H112 108.1 . .
C126 C127 C128 112.7(5) . .
C126 C127 C122 109.7(6) . .
C128 C127 C122 107.7(5) . .
C126 C127 H113 108.9 . .
C128 C127 H113 108.9 . .
C122 C127 H113 108.9 . .
O10 C128 N5 123.3(6) . .
O10 C128 C127 121.8(5) . .
N5 C128 C127 114.9(5) . .
C128 N5 C129 128.2(6) . .
C128 N5 H140 115.9 . .
C129 N5 H140 115.9 . .
C134 C129 C130 118.4(7) . .
C134 C129 N5 118.0(7) . .
C130 C129 N5 123.5(6) . .
C129 C130 C131 119.3(7) . .
C129 C130 H40 120.4 . .
C131 C130 H40 120.4 . .
C132 C131 C130 122.2(7) . .
C132 C131 H41 118.9 . .
C130 C131 H41 118.9 . .
C131 C132 C133 118.8(7) . .
C131 C132 C135 122.9(8) . .
C133 C132 C135 118.3(8) . .
C132 C133 C134 118.9(9) . .
C132 C133 H42 120.5 . .
C134 C133 H42 120.5 . .
C129 C134 C133 122.1(9) . .
C129 C134 H43 119.0 . .
C133 C134 H43 119.0 . .
C136 C135 C132 178.5(10) . .
C135 C136 C137 178.0(10) . .
C142 C137 C138 119.5(7) . .
C142 C137 C136 120.9(8) . .
C138 C137 C136 119.7(8) . .
C139 C138 C137 120.1(8) . .
C139 C138 H44 119.9 . .
C137 C138 H44 119.9 . .
C140 C139 C138 121.7(8) . .
C140 C139 H45 119.2 . .
C138 C139 H45 119.2 . .
C139 C140 C141 119.5(7) . .
C139 C140 C143 118.6(8) . .
C141 C140 C143 121.8(8) . .
C140 C141 C142 120.7(8) . .
C140 C141 H46 119.6 . .
C142 C141 H46 119.6 . .
C137 C142 C141 118.4(8) . .
C137 C142 H47 120.8 . .
C141 C142 H47 120.8 . .
C148 C143 C144 117.3(7) . .
C148 C143 C140 121.2(7) . .
C144 C143 C140 121.5(7) . .
C145 C144 C143 120.8(7) . .
C145 C144 C149 119.1(6) . .
C143 C144 C149 120.1(7) . .
C146 C145 C144 118.1(7) . .
C146 C145 C150 120.3(6) . .
C144 C145 C150 121.5(6) . .
C147 C146 C145 119.9(7) . .
C147 C146 H48 120.0 . .
C145 C146 H48 120.0 . .
C148 C147 C146 123.0(8) . .
C148 C147 H49 118.5 . .
C146 C147 H49 118.5 . .
C147 C148 C143 120.8(8) . .
C147 C148 H50 119.6 . .
C143 C148 H50 119.6 . .
O11 C149 O12 124.3(6) . .
O11 C149 C144 124.2(7) . .
O12 C149 C144 111.5(6) . .
C149 O12 H146 109.5 . .
C155 C150 C151 117.2(7) . .
C155 C150 C145 121.5(7) . .
C151 C150 C145 121.3(6) . .
C152 C151 C150 120.5(7) . .
C152 C151 H51 119.8 . .
C150 C151 H51 119.8 . .
C151 C152 C153 121.2(7) . .
C151 C152 H52 119.4 . .
C153 C152 H52 119.4 . .
C152 C153 C154 119.1(7) . .
C152 C153 C156 120.4(7) . .
C154 C153 C156 120.6(6) . .
C155 C154 C153 119.2(7) . .
C155 C154 H53 120.4 . .
C153 C154 H53 120.4 . .
C154 C155 C150 122.8(8) . .
C154 C155 H54 118.6 . .
C150 C155 H54 118.6 . .
C157 C156 C153 178.4(8) . .
C156 C157 Si4 171.0(7) . .
C160 Si4 C157 110.7(5) . .
C160 Si4 C159 108.2(8) . .
C157 Si4 C159 111.4(5) . .
C160 Si4 C158 125.7(9) . .
C157 Si4 C158 102.1(6) . .
C159 Si4 C158 97.9(9) . .
Si4 C158 H55 109.5 . .
Si4 C158 H56 109.5 . .
H55 C158 H56 109.5 . .
Si4 C158 H57 109.5 . .
H55 C158 H57 109.5 . .
H56 C158 H57 109.5 . .
Si4 C159 H58 109.5 . .
Si4 C159 H59 109.5 . .
H58 C159 H59 109.5 . .
Si4 C159 H60 109.5 . .
H58 C159 H60 109.5 . .
H59 C159 H60 109.5 . .
Si4 C160 H61 109.5 . .
Si4 C160 H62 109.5 . .
H61 C160 H62 109.5 . .
Si4 C160 H63 109.5 . .
H61 C160 H63 109.5 . .
H62 C160 H63 109.5 . .

loop_
_geom_bond_atom_site_label_1
_geom_bond_atom_site_label_2
_geom_bond_distance
_geom_bond_site_symmetry_2
C1 C2 1.505(18) .
C1 H64 0.9800 .
C1 H65 0.9800 .
C1 H66 0.9800 .
C2 C3 1.373(15) .
C2 C7 1.451(14) .
C3 C4 1.373(14) .
C3 H67 0.9500 .
C4 C5 1.326(14) .
C4 H68 0.9500 .
C5 C6 1.415(19) .
C5 H69 0.9500 .
C6 C7 1.356(17) .
C6 H70 0.9500 .
C7 H71 0.9500 .
C8 C9 1.467(19) .
C8 H72 0.9800 .
C8 H73 0.9800 .
C8 H74 0.9800 .
C9 C10 1.403(18) .
C9 C14 1.465(17) .
C10 C11 1.411(18) .
C10 H75 0.9500 .
C11 C12 1.35(2) .
C11 H76 0.9500 .
C12 C13 1.45(3) .
C12 H77 0.9500 .
C13 C14 1.328(19) .
C13 H78 0.9500 .
C14 H79 0.9500 .
Si1 C18 1.696(16) .
Si1 C19 1.763(17) .
Si1 C20 1.852(8) .
Si1 C17 1.946(14) .
C17 H114 0.9800 .
C17 H115 0.9800 .
C17 H116 0.9800 .
C18 H117 0.9800 .
C18 H118 0.9800 .
C18 H119 0.9800 .
C19 H120 0.9800 .
C19 H121 0.9800 .
C19 H122 0.9800 .
C20 C21 1.177(11) .
C21 C22 1.455(10) .
C22 C27 1.384(10) .
C22 C23 1.397(9) .
C23 C24 1.385(9) .
C23 H83 0.9500 .
C24 C25 1.409(9) .
C24 H84 0.9500 .
C25 C26 1.402(9) .
C25 C28 1.513(8) .
C26 C27 1.377(10) .
C26 H85 0.9500 .
C27 H86 0.9500 .
C28 C33 1.365(10) .
C28 C29 1.387(9) .
C29 C30 1.413(9) .
C29 C34 1.507(9) .
C30 C31 1.386(9) .
C30 C35 1.486(9) .
C31 C32 1.378(10) .
C31 H87 0.9500 .
C32 C33 1.387(10) .
C32 H88 0.9500 .
C33 H89 0.9500 .
C34 O2 1.216(8) .
C34 O1 1.318(8) .
O1 H144 0.8400 .
C35 C36 1.373(10) .
C35 C40 1.423(9) .
C36 C37 1.395(10) .
C36 H90 0.9500 .
C37 C38 1.402(11) .
C37 H91 0.9500 .
C38 C39 1.403(11) .
C38 C41 1.404(10) .
C39 C40 1.383(9) .
C39 H92 0.9500 .
C40 H93 0.9500 .
C41 C42 1.210(11) .
C42 C43 1.460(11) .
C43 C48 1.369(12) .
C43 C44 1.420(12) .
C44 C45 1.370(11) .
C44 H123 0.9500 .
C45 C46 1.366(11) .
C45 H124 0.9500 .
C46 C47 1.403(11) .
C46 N2 1.449(9) .
C47 C48 1.375(11) .
C47 H125 0.9500 .
C48 H126 0.9500 .
N2 C49 1.323(8) .
N2 H136 0.8800 .
C49 O3 1.246(8) .
C49 C50 1.497(9) .
C50 C55 1.540(9) .
C50 C51 1.556(9) .
C50 H94 1.0000 .
C51 C52 1.535(12) .
C51 H95 0.9900 .
C51 H96 0.9900 .
C52 C53 1.458(12) .
C52 H97 0.9900 .
C52 H98 0.9900 .
C53 C54 1.554(12) .
C53 H99 0.9900 .
C53 H100 0.9900 .
C54 C55 1.530(9) .
C54 H101 0.9900 .
C54 H102 0.9900 .
C55 C56 1.538(9) .
C55 H103 1.0000 .
C56 O4 1.218(8) .
C56 N3 1.354(8) .
N3 C57 1.445(8) .
N3 H137 0.8800 .
C57 C62 1.380(9) .
C57 C58 1.416(9) .
C58 C59 1.360(10) .
C58 H1 0.9500 .
C59 C60 1.411(11) .
C59 H2 0.9500 .
C60 C61 1.395(10) .
C60 C63 1.450(10) .
C61 C62 1.398(10) .
C61 H3 0.9500 .
C62 H4 0.9500 .
C63 C64 1.188(10) .
C64 C65 1.432(10) .
C65 C70 1.391(11) .
C65 C66 1.438(10) .
C66 C67 1.376(12) .
C66 H5 0.9500 .
C67 C68 1.393(13) .
C67 H6 0.9500 .
C68 C69 1.408(11) .
C68 C71 1.500(12) .
C69 C70 1.370(11) .
C69 H7 0.9500 .
C70 H8 0.9500 .
C71 C72 1.411(12) .
C71 C76 1.428(13) .
C72 C73 1.387(12) .
C72 C77 1.489(11) .
C73 C74 1.421(13) .
C73 C78 1.503(12) .
C74 C75 1.382(15) .
C74 H9 0.9500 .
C75 C76 1.414(17) .
C75 H10 0.9500 .
C76 H11 0.9500 .
C77 O6 1.199(9) .
C77 O5 1.341(9) .
O5 H143 0.8400 .
C78 C83 1.357(15) .
C78 C79 1.412(14) .
C79 C80 1.327(13) .
C79 H12 0.9500 .
C80 C81 1.454(12) .
C80 H13 0.9500 .
C81 C82 1.361(14) .
C81 C84 1.450(14) .
C82 C83 1.403(15) .
C82 H14 0.9500 .
C83 H15 0.9500 .
C84 C85 1.206(14) .
C85 Si2 1.863(11) .
Si2 C86 1.64(2) .
Si2 C88 1.82(2) .
Si2 C87 1.902(16) .
C86 H127 0.9800 .
C86 H128 0.9800 .
C86 H129 0.9800 .
C87 H130 0.9800 .
C87 H131 0.9800 .
C87 H132 0.9800 .
C88 H133 0.9800 .
C88 H134 0.9800 .
C88 H135 0.9800 .
Si3 C89 1.744(13) .
Si3 C91 1.816(11) .
Si3 C92 1.827(10) .
Si3 C90 1.889(11) .
C89 H16 0.9800 .
C89 H17 0.9800 .
C89 H18 0.9800 .
C90 H19 0.9800 .
C90 H20 0.9800 .
C90 H21 0.9800 .
C91 H22 0.9800 .
C91 H23 0.9800 .
C91 H24 0.9800 .
C92 C93 1.232(13) .
C93 C94 1.463(12) .
C94 C99 1.354(13) .
C94 C95 1.400(11) .
C95 C96 1.384(10) .
C95 H25 0.9500 .
C96 C97 1.362(9) .
C96 H26 0.9500 .
C97 C98 1.398(10) .
C97 C100 1.503(9) .
C98 C99 1.389(12) .
C98 H27 0.9500 .
C99 H28 0.9500 .
C100 C101 1.410(9) .
C100 C105 1.413(9) .
C101 C102 1.422(9) .
C101 C106 1.480(9) .
C102 C103 1.383(9) .
C102 C107 1.478(9) .
C103 C104 1.388(10) .
C103 H29 0.9500 .
C104 C105 1.358(10) .
C104 H30 0.9500 .
C105 H31 0.9500 .
C106 O8 1.213(7) .
C106 O7 1.349(8) .
O7 H145 0.8400 .
C107 C108 1.385(10) .
C107 C112 1.399(10) .
C108 C109 1.381(10) .
C108 H32 0.9500 .
C109 C110 1.373(12) .
C109 H33 0.9500 .
C110 C111 1.415(13) .
C110 C113 1.419(11) .
C111 C112 1.409(11) .
C111 H34 0.9500 .
C112 H35 0.9500 .
C113 C114 1.217(12) .
C114 C115 1.417(12) .
C115 C120 1.389(14) .
C115 C116 1.434(13) .
C116 C117 1.381(11) .
C116 H36 0.9500 .
C117 C118 1.367(11) .
C117 H37 0.9500 .
C118 C119 1.359(11) .
C118 N4 1.457(9) .
C119 C120 1.388(12) .
C119 H38 0.9500 .
C120 H39 0.9500 .
N4 C121 1.328(8) .
N4 H139 0.8800 .
C121 O9 1.234(7) .
C121 C122 1.526(8) .
C122 C123 1.547(9) .
C122 C127 1.563(8) .
C122 H104 1.0000 .
C123 C124 1.532(10) .
C123 H105 0.9900 .
C123 H106 0.9900 .
C124 C125 1.507(13) .
C124 H107 0.9900 .
C124 H108 0.9900 .
C125 C126 1.505(11) .
C125 H109 0.9900 .
C125 H110 0.9900 .
C126 C127 1.515(9) .
C126 H111 0.9900 .
C126 H112 0.9900 .
C127 C128 1.533(9) .
C127 H113 1.0000 .
C128 O10 1.243(7) .
C128 N5 1.330(8) .
N5 C129 1.423(8) .
N5 H140 0.8800 .
C129 C134 1.362(12) .
C129 C130 1.384(10) .
C130 C131 1.406(10) .
C130 H40 0.9500 .
C131 C132 1.344(11) .
C131 H41 0.9500 .
C132 C133 1.394(13) .
C132 C135 1.455(10) .
C133 C134 1.400(12) .
C133 H42 0.9500 .
C134 H43 0.9500 .
C135 C136 1.187(11) .
C136 C137 1.449(11) .
C137 C142 1.383(12) .
C137 C138 1.408(12) .
C138 C139 1.366(11) .
C138 H44 0.9500 .
C139 C140 1.353(12) .
C139 H45 0.9500 .
C140 C141 1.383(12) .
C140 C143 1.509(11) .
C141 C142 1.418(11) .
C141 H46 0.9500 .
C142 H47 0.9500 .
C143 C148 1.412(12) .
C143 C144 1.438(11) .
C144 C145 1.415(10) .
C144 C149 1.488(9) .
C145 C146 1.405(11) .
C145 C150 1.461(11) .
C146 C147 1.381(12) .
C146 H48 0.9500 .
C147 C148 1.339(12) .
C147 H49 0.9500 .
C148 H50 0.9500 .
C149 O11 1.222(9) .
C149 O12 1.340(9) .
O12 H146 0.8400 .
C150 C155 1.398(10) .
C150 C151 1.417(12) .
C151 C152 1.370(11) .
C151 H51 0.9500 .
C152 C153 1.391(10) .
C152 H52 0.9500 .
C153 C154 1.411(11) .
C153 C156 1.479(11) .
C154 C155 1.363(11) .
C154 H53 0.9500 .
C155 H54 0.9500 .
C156 C157 1.198(10) .
C157 Si4 1.813(7) .
Si4 C160 1.808(12) .
Si4 C159 1.816(15) .
Si4 C158 1.840(14) .
C158 H55 0.9800 .
C158 H56 0.9800 .
C158 H57 0.9800 .
C159 H58 0.9800 .
C159 H59 0.9800 .
C159 H60 0.9800 .
C160 H61 0.9800 .
C160 H62 0.9800 .
C160 H63 0.9800 .

loop_
_geom_hbond_atom_site_label_D
_geom_hbond_atom_site_label_H
_geom_hbond_atom_site_label_A
_geom_hbond_distance_DH
_geom_hbond_distance_HA
_geom_hbond_distance_DA
_geom_hbond_angle_DHA
_geom_hbond_site_symmetry_A
N2 H136 O11 0.88 2.04 2.899(7) 165.7 .
N3 H137 O8 0.88 2.05 2.929(7) 177.0 .
O7 H145 O3 0.84 1.76 2.577(6) 162.4 .
O12 H146 O4 0.84 1.79 2.578(7) 154.9 .
O1 H144 O9 0.84 1.75 2.573(6) 164.2 .
O5 H143 O10 0.84 1.76 2.583(7) 165.6 .
N4 H139 O6 0.88 1.98 2.845(7) 168.2 .
N5 H140 O2 0.88 2.06 2.913(7) 164.0 .

loop_
_geom_torsion_atom_site_label_1
_geom_torsion_atom_site_label_2
_geom_torsion_atom_site_label_3
_geom_torsion_atom_site_label_4
_geom_torsion
_geom_torsion_site_symmetry_1
_geom_torsion_site_symmetry_2
_geom_torsion_site_symmetry_3
_geom_torsion_site_symmetry_4
C7 C2 C3 C4 -1(2) . . . .
C1 C2 C3 C4 175.6(16) . . . .
C2 C3 C4 C5 -1.1(19) . . . .
C3 C4 C5 C6 4.5(17) . . . .
C4 C5 C6 C7 -6.0(18) . . . .
C5 C6 C7 C2 3.6(18) . . . .
C3 C2 C7 C6 -0.1(19) . . . .
C1 C2 C7 C6 -176.6(17) . . . .
C14 C9 C10 C11 4(2) . . . .
C8 C9 C10 C11 178.5(13) . . . .
C9 C10 C11 C12 1(2) . . . .
C10 C11 C12 C13 -6(3) . . . .
C11 C12 C13 C14 6(3) . . . .
C12 C13 C14 C9 -1(3) . . . .
C10 C9 C14 C13 -5(2) . . . .
C8 C9 C14 C13 -178.5(16) . . . .
C18 Si1 C20 C21 -105(7) . . . .
C19 Si1 C20 C21 120(7) . . . .
C17 Si1 C20 C21 9(7) . . . .
Si1 C20 C21 C22 -48(14) . . . .
C20 C21 C22 C27 16(9) . . . .
C20 C21 C22 C23 -166(8) . . . .
C27 C22 C23 C24 3.0(9) . . . .
C21 C22 C23 C24 -175.0(6) . . . .
C22 C23 C24 C25 1.6(10) . . . .
C23 C24 C25 C26 -4.0(9) . . . .
C23 C24 C25 C28 175.0(6) . . . .
C24 C25 C26 C27 1.8(9) . . . .
C28 C25 C26 C27 -177.2(5) . . . .
C25 C26 C27 C22 2.9(10) . . . .
C23 C22 C27 C26 -5.3(9) . . . .
C21 C22 C27 C26 172.7(6) . . . .
C26 C25 C28 C33 -41.5(8) . . . .
C24 C25 C28 C33 139.5(7) . . . .
C26 C25 C28 C29 135.9(6) . . . .
C24 C25 C28 C29 -43.0(9) . . . .
C33 C28 C29 C30 0.7(9) . . . .
C25 C28 C29 C30 -176.7(6) . . . .
C33 C28 C29 C34 -177.0(6) . . . .
C25 C28 C29 C34 5.6(9) . . . .
C28 C29 C30 C31 0.5(9) . . . .
C34 C29 C30 C31 178.2(6) . . . .
C28 C29 C30 C35 175.1(6) . . . .
C34 C29 C30 C35 -7.1(9) . . . .
C29 C30 C31 C32 -2.4(10) . . . .
C35 C30 C31 C32 -177.3(7) . . . .
C30 C31 C32 C33 3.2(11) . . . .
C29 C28 C33 C32 0.0(10) . . . .
C25 C28 C33 C32 177.5(6) . . . .
C31 C32 C33 C28 -1.9(11) . . . .
C28 C29 C34 O2 117.2(7) . . . .
C30 C29 C34 O2 -60.5(9) . . . .
C28 C29 C34 O1 -65.6(8) . . . .
C30 C29 C34 O1 116.7(6) . . . .
C31 C30 C35 C36 129.1(8) . . . .
C29 C30 C35 C36 -45.5(10) . . . .
C31 C30 C35 C40 -46.0(9) . . . .
C29 C30 C35 C40 139.4(7) . . . .
C40 C35 C36 C37 1.1(11) . . . .
C30 C35 C36 C37 -174.1(7) . . . .
C35 C36 C37 C38 0.0(14) . . . .
C36 C37 C38 C39 -3.4(13) . . . .
C36 C37 C38 C41 176.3(9) . . . .
C37 C38 C39 C40 5.8(12) . . . .
C41 C38 C39 C40 -173.9(8) . . . .
C38 C39 C40 C35 -4.8(11) . . . .
C36 C35 C40 C39 1.3(10) . . . .
C30 C35 C40 C39 176.7(6) . . . .
C37 C38 C41 C42 -28(23) . . . .
C39 C38 C41 C42 151(23) . . . .
C38 C41 C42 C43 -82(27) . . . .
C41 C42 C43 C48 -94(9) . . . .
C41 C42 C43 C44 86(9) . . . .
C48 C43 C44 C45 1.0(16) . . . .
C42 C43 C44 C45 -179.1(10) . . . .
C43 C44 C45 C46 -0.4(16) . . . .
C44 C45 C46 C47 -2.7(15) . . . .
C44 C45 C46 N2 179.4(9) . . . .
C45 C46 C47 C48 5.1(14) . . . .
N2 C46 C47 C48 -176.8(8) . . . .
C44 C43 C48 C47 1.5(16) . . . .
C42 C43 C48 C47 -178.4(10) . . . .
C46 C47 C48 C43 -4.5(15) . . . .
C45 C46 N2 C49 -14.2(12) . . . .
C47 C46 N2 C49 167.8(7) . . . .
C46 N2 C49 O3 -6.7(10) . . . .
C46 N2 C49 C50 171.4(6) . . . .
O3 C49 C50 C55 74.0(7) . . . .
N2 C49 C50 C55 -104.1(7) . . . .
O3 C49 C50 C51 -48.2(8) . . . .
N2 C49 C50 C51 133.6(6) . . . .
C49 C50 C51 C52 179.1(6) . . . .
C55 C50 C51 C52 56.0(8) . . . .
C50 C51 C52 C53 -56.1(9) . . . .
C51 C52 C53 C54 55.4(10) . . . .
C52 C53 C54 C55 -54.5(9) . . . .
C53 C54 C55 C56 177.1(6) . . . .
C53 C54 C55 C50 56.1(8) . . . .
C49 C50 C55 C54 177.9(5) . . . .
C51 C50 C55 C54 -58.2(8) . . . .
C49 C50 C55 C56 56.2(7) . . . .
C51 C50 C55 C56 -179.9(6) . . . .
C54 C55 C56 O4 -44.9(8) . . . .
C50 C55 C56 O4 77.7(7) . . . .
C54 C55 C56 N3 136.8(6) . . . .
C50 C55 C56 N3 -100.6(6) . . . .
O4 C56 N3 C57 -8.3(10) . . . .
C55 C56 N3 C57 170.0(5) . . . .
C56 N3 C57 C62 -163.0(6) . . . .
C56 N3 C57 C58 20.1(9) . . . .
C62 C57 C58 C59 1.7(10) . . . .
N3 C57 C58 C59 178.5(6) . . . .
C57 C58 C59 C60 -0.3(11) . . . .
C58 C59 C60 C61 -0.2(11) . . . .
C58 C59 C60 C63 -179.8(7) . . . .
C59 C60 C61 C62 -0.7(11) . . . .
C63 C60 C61 C62 178.9(7) . . . .
C58 C57 C62 C61 -2.6(11) . . . .
N3 C57 C62 C61 -179.6(7) . . . .
C60 C61 C62 C57 2.1(12) . . . .
C61 C60 C63 C64 -52(11) . . . .
C59 C60 C63 C64 128(11) . . . .
C60 C63 C64 C65 36(17) . . . .
C63 C64 C65 C70 28(8) . . . .
C63 C64 C65 C66 -144(8) . . . .
C70 C65 C66 C67 0.6(12) . . . .
C64 C65 C66 C67 173.7(7) . . . .
C65 C66 C67 C68 -3.8(13) . . . .
C66 C67 C68 C69 5.6(13) . . . .
C66 C67 C68 C71 -175.3(8) . . . .
C67 C68 C69 C70 -4.2(12) . . . .
C71 C68 C69 C70 176.6(8) . . . .
C68 C69 C70 C65 1.1(13) . . . .
C64 C65 C70 C69 -172.4(7) . . . .
C66 C65 C70 C69 0.7(12) . . . .
C67 C68 C71 C72 -137.1(10) . . . .
C69 C68 C71 C72 42.1(15) . . . .
C67 C68 C71 C76 46.0(15) . . . .
C69 C68 C71 C76 -134.8(12) . . . .
C76 C71 C72 C73 4.5(17) . . . .
C68 C71 C72 C73 -172.4(10) . . . .
C76 C71 C72 C77 179.4(11) . . . .
C68 C71 C72 C77 2.5(15) . . . .
C71 C72 C73 C74 0.4(16) . . . .
C77 C72 C73 C74 -174.6(10) . . . .
C71 C72 C73 C78 -175.9(10) . . . .
C77 C72 C73 C78 9.1(15) . . . .
C72 C73 C74 C75 -3(2) . . . .
C78 C73 C74 C75 173.9(14) . . . .
C73 C74 C75 C76 0(3) . . . .
C74 C75 C76 C71 5(3) . . . .
C72 C71 C76 C75 -7(2) . . . .
C68 C71 C76 C75 170.1(14) . . . .
C73 C72 C77 O6 60.3(11) . . . .
C71 C72 C77 O6 -114.9(10) . . . .
C73 C72 C77 O5 -119.1(9) . . . .
C71 C72 C77 O5 65.7(10) . . . .
C72 C73 C78 C83 -132.1(11) . . . .
C74 C73 C78 C83 51.6(15) . . . .
C72 C73 C78 C79 47.7(14) . . . .
C74 C73 C78 C79 -128.6(11) . . . .
C83 C78 C79 C80 3.9(14) . . . .
C73 C78 C79 C80 -175.9(9) . . . .
C78 C79 C80 C81 1.1(14) . . . .
C79 C80 C81 C82 -5.7(14) . . . .
C79 C80 C81 C84 177.2(9) . . . .
C84 C81 C82 C83 -177.7(10) . . . .
C80 C81 C82 C83 5.2(16) . . . .
C79 C78 C83 C82 -4.3(15) . . . .
C73 C78 C83 C82 175.5(10) . . . .
C81 C82 C83 C78 -0.2(18) . . . .
C82 C81 C84 C85 148(20) . . . .
C80 C81 C84 C85 -35(21) . . . .
C81 C84 C85 Si2 -82(52) . . . .
C84 C85 Si2 C86 59(42) . . . .
C84 C85 Si2 C88 -79(42) . . . .
C84 C85 Si2 C87 170(100) . . . .
C89 Si3 C92 C93 52(8) . . . .
C91 Si3 C92 C93 177(8) . . . .
C90 Si3 C92 C93 -65(8) . . . .
Si3 C92 C93 C94 4(23) . . . .
C92 C93 C94 C99 -118(16) . . . .
C92 C93 C94 C95 61(16) . . . .
C99 C94 C95 C96 1.8(13) . . . .
C93 C94 C95 C96 -176.8(8) . . . .
C94 C95 C96 C97 -1.5(12) . . . .
C95 C96 C97 C98 0.7(11) . . . .
C95 C96 C97 C100 -177.2(7) . . . .
C96 C97 C98 C99 -0.2(12) . . . .
C100 C97 C98 C99 177.7(7) . . . .
C95 C94 C99 C98 -1.3(14) . . . .
C93 C94 C99 C98 177.2(8) . . . .
C97 C98 C99 C94 0.6(14) . . . .
C96 C97 C100 C101 -39.4(10) . . . .
C98 C97 C100 C101 142.7(7) . . . .
C96 C97 C100 C105 141.0(7) . . . .
C98 C97 C100 C105 -36.9(9) . . . .
C105 C100 C101 C102 -2.8(10) . . . .
C97 C100 C101 C102 177.6(6) . . . .
C105 C100 C101 C106 178.4(6) . . . .
C97 C100 C101 C106 -1.2(10) . . . .
C100 C101 C102 C103 2.2(10) . . . .
C106 C101 C102 C103 -179.0(6) . . . .
C100 C101 C102 C107 177.3(6) . . . .
C106 C101 C102 C107 -3.9(9) . . . .
C101 C102 C103 C104 -1.1(11) . . . .
C107 C102 C103 C104 -176.4(7) . . . .
C102 C103 C104 C105 0.7(12) . . . .
C103 C104 C105 C100 -1.3(11) . . . .
C101 C100 C105 C104 2.4(10) . . . .
C97 C100 C105 C104 -178.0(7) . . . .
C100 C101 C106 O8 118.2(8) . . . .
C102 C101 C106 O8 -60.6(9) . . . .
C100 C101 C106 O7 -63.3(8) . . . .
C102 C101 C106 O7 118.0(6) . . . .
C103 C102 C107 C108 -60.8(9) . . . .
C101 C102 C107 C108 124.1(7) . . . .
C103 C102 C107 C112 110.3(8) . . . .
C101 C102 C107 C112 -64.8(9) . . . .
C112 C107 C108 C109 -1.3(10) . . . .
C102 C107 C108 C109 169.8(6) . . . .
C107 C108 C109 C110 -2.7(11) . . . .
C108 C109 C110 C111 5.9(11) . . . .
C108 C109 C110 C113 -171.2(7) . . . .
C109 C110 C111 C112 -5.1(12) . . . .
C113 C110 C111 C112 172.0(8) . . . .
C108 C107 C112 C111 1.9(10) . . . .
C102 C107 C112 C111 -169.3(7) . . . .
C110 C111 C112 C107 1.3(12) . . . .
C109 C110 C113 C114 89(15) . . . .
C111 C110 C113 C114 -88(15) . . . .
C110 C113 C114 C115 178(100) . . . .
C113 C114 C115 C120 -75(43) . . . .
C113 C114 C115 C116 104(43) . . . .
C120 C115 C116 C117 -1.8(12) . . . .
C114 C115 C116 C117 179.3(8) . . . .
C115 C116 C117 C118 0.9(11) . . . .
C116 C117 C118 C119 -5.0(12) . . . .
C116 C117 C118 N4 176.4(6) . . . .
C117 C118 C119 C120 10.0(16) . . . .
N4 C118 C119 C120 -171.6(9) . . . .
C118 C119 C120 C115 -10.8(18) . . . .
C114 C115 C120 C119 -174.4(10) . . . .
C116 C115 C120 C119 6.7(16) . . . .
C119 C118 N4 C121 -30.4(12) . . . .
C117 C118 N4 C121 148.1(7) . . . .
C118 N4 C121 O9 -9.2(10) . . . .
C118 N4 C121 C122 167.4(6) . . . .
O9 C121 C122 C123 -48.5(8) . . . .
N4 C121 C122 C123 134.8(6) . . . .
O9 C121 C122 C127 70.5(7) . . . .
N4 C121 C122 C127 -106.1(6) . . . .
C121 C122 C123 C124 179.9(6) . . . .
C127 C122 C123 C124 59.0(8) . . . .
C122 C123 C124 C125 -56.0(9) . . . .
C123 C124 C125 C126 53.6(10) . . . .
C124 C125 C126 C127 -55.6(9) . . . .
C125 C126 C127 C128 179.8(7) . . . .
C125 C126 C127 C122 59.8(8) . . . .
C121 C122 C127 C126 177.5(5) . . . .
C123 C122 C127 C126 -61.3(7) . . . .
C121 C122 C127 C128 54.4(7) . . . .
C123 C122 C127 C128 175.6(5) . . . .
C126 C127 C128 O10 -40.4(8) . . . .
C122 C127 C128 O10 80.8(7) . . . .
C126 C127 C128 N5 140.0(6) . . . .
C122 C127 C128 N5 -98.8(6) . . . .
O10 C128 N5 C129 -2.0(11) . . . .
C127 C128 N5 C129 177.6(7) . . . .
C128 N5 C129 C134 150.8(10) . . . .
C128 N5 C129 C130 -28.9(12) . . . .
C134 C129 C130 C131 1.5(13) . . . .
N5 C129 C130 C131 -178.8(7) . . . .
C129 C130 C131 C132 -1.6(11) . . . .
C130 C131 C132 C133 3.8(14) . . . .
C130 C131 C132 C135 -176.7(8) . . . .
C131 C132 C133 C134 -6(2) . . . .
C135 C132 C133 C134 174.5(13) . . . .
C130 C129 C134 C133 -4(2) . . . .
N5 C129 C134 C133 176.4(13) . . . .
C132 C133 C134 C129 6(2) . . . .
C131 C132 C135 C136 161(38) . . . .
C133 C132 C135 C136 -20(39) . . . .
C132 C135 C136 C137 -62(56) . . . .
C135 C136 C137 C142 -135(32) . . . .
C135 C136 C137 C138 44(32) . . . .
C142 C137 C138 C139 0.5(14) . . . .
C136 C137 C138 C139 -178.9(9) . . . .
C137 C138 C139 C140 1.9(15) . . . .
C138 C139 C140 C141 -1.7(15) . . . .
C138 C139 C140 C143 174.0(9) . . . .
C139 C140 C141 C142 -0.8(15) . . . .
C143 C140 C141 C142 -176.4(9) . . . .
C138 C137 C142 C141 -2.9(14) . . . .
C136 C137 C142 C141 176.5(9) . . . .
C140 C141 C142 C137 3.1(14) . . . .
C139 C140 C143 C148 -46.0(14) . . . .
C141 C140 C143 C148 129.6(10) . . . .
C139 C140 C143 C144 134.4(10) . . . .
C141 C140 C143 C144 -50.0(14) . . . .
C148 C143 C144 C145 2.7(14) . . . .
C140 C143 C144 C145 -177.7(9) . . . .
C148 C143 C144 C149 -176.1(9) . . . .
C140 C143 C144 C149 3.5(14) . . . .
C143 C144 C145 C146 -2.4(13) . . . .
C149 C144 C145 C146 176.4(9) . . . .
C143 C144 C145 C150 -178.8(8) . . . .
C149 C144 C145 C150 -0.1(12) . . . .
C144 C145 C146 C147 1.3(16) . . . .
C150 C145 C146 C147 177.8(10) . . . .
C145 C146 C147 C148 -0.6(19) . . . .
C146 C147 C148 C143 0.9(19) . . . .
C144 C143 C148 C147 -1.9(16) . . . .
C140 C143 C148 C147 178.5(11) . . . .
C145 C144 C149 O11 113.6(9) . . . .
C143 C144 C149 O11 -67.6(12) . . . .
C145 C144 C149 O12 -67.9(10) . . . .
C143 C144 C149 O12 110.9(9) . . . .
C146 C145 C150 C155 -42.5(12) . . . .
C144 C145 C150 C155 133.9(8) . . . .
C146 C145 C150 C151 137.7(9) . . . .
C144 C145 C150 C151 -46.0(12) . . . .
C155 C150 C151 C152 -3.2(11) . . . .
C145 C150 C151 C152 176.7(7) . . . .
C150 C151 C152 C153 2.3(11) . . . .
C151 C152 C153 C154 -0.2(11) . . . .
C151 C152 C153 C156 179.8(7) . . . .
C152 C153 C154 C155 -0.9(11) . . . .
C156 C153 C154 C155 179.1(7) . . . .
C153 C154 C155 C150 -0.1(12) . . . .
C151 C150 C155 C154 2.1(11) . . . .
C145 C150 C155 C154 -177.7(7) . . . .
C152 C153 C156 C157 59(27) . . . .
C154 C153 C156 C157 -121(27) . . . .
C153 C156 C157 Si4 12(30) . . . .
C156 C157 Si4 C160 -142(4) . . . .
C156 C157 Si4 C159 97(4) . . . .
C156 C157 Si4 C158 -6(4) . . . .
